data_1569762
loop_
_publ_author_name
'Shen, Honglei'
'Zhu, Qingtao'
'Xu, Jiawei'
'Ni, Kun'
'Wei, Xiao'
'Du, Yuanxin'
'Gao, Shan'
'Kang, Xi'
'Zhu, Manzhou'

_publ_section_title
;
 Stepwise construction of Ag<sub>29</sub> nanocluster-based hydrogen
 evolution electrocatalysts.
;
_journal_issue 36
_journal_name_full Nanoscale
_journal_page_first 14941
_journal_page_last 14948
_journal_paper_doi 10.1039/d3nr03537a
_journal_volume 15
_journal_year 2023
_chemical_formula_moiety 'C108 H78 Ag28 P2 Pt S36, 4(C24 H20 P)'
_chemical_formula_sum 'C204 H158 Ag28 P6 Pt S36'
_chemical_formula_weight 7164.72
_space_group_crystal_system monoclinic
_space_group_IT_number 15
_space_group_name_Hall '-C 2yc'
_space_group_name_H-M_alt 'C 1 2/c 1'
_atom_sites_solution_hydrogens geom
_audit_creation_date 2022-05-10
_audit_creation_method
;
Olex2 1.3
(compiled 2020.11.12 svn.r5f609507 for OlexSys, GUI svn.r6272)
;
_audit_update_record
;
2022-12-15 deposited with the CCDC.	2023-08-17 downloaded from the CCDC.
;
_cell_angle_alpha 90
_cell_angle_beta 97.9160(10)
_cell_angle_gamma 90
_cell_formula_units_Z 4
_cell_length_a 31.3153(2)
_cell_length_b 21.4400(2)
_cell_length_c 37.3504(3)
_cell_measurement_reflns_used 134152
_cell_measurement_temperature 120
_cell_measurement_theta_max 70.41
_cell_measurement_theta_min 4.29
_cell_volume 24838.1(3)
_computing_cell_refinement
;
X-Area Recipe 1.33.0.0 (STOE, 2015)
;
_computing_data_collection
;
X-Area Pilatus3_SV 1.31.153.0 (STOE, 2018)
;
_computing_data_reduction
;
X-Area Integrate 1.74.2.0 (STOE, 2018)
X-Area LANA 1.75.3.0 (STOE, 2018)
;
_computing_molecular_graphics 'Olex2 1.3 (Dolomanov et al., 2009)'
_computing_publication_material 'Olex2 1.3 (Dolomanov et al., 2009)'
_computing_structure_refinement 'ShelXL (Sheldrick, 2015)'
_computing_structure_solution 'SHELXT 2018/2 (Sheldrick, 2018)'
_diffrn_ambient_temperature 120
_diffrn_detector Pilatus300K
_diffrn_detector_area_resol_mean 5.81
_diffrn_detector_type 'DECTRIS PILATUS 300K'
_diffrn_measured_fraction_theta_full 0.970
_diffrn_measured_fraction_theta_max 0.970
_diffrn_measurement_details
;
 2242 frames, detector distance = 60 mm
;
_diffrn_measurement_device 'Eulerian 4-circle diffractometer'
_diffrn_measurement_device_type 'STOE STADIVARI'
_diffrn_measurement_method 'rotation method, \w scans'
_diffrn_radiation_collimation '1.2 mm, 0.6 diameter'
_diffrn_radiation_monochromator 'Graded multilayer mirror'
_diffrn_radiation_polarisn_norm 270
_diffrn_radiation_probe x-ray
_diffrn_radiation_type 'Cu K\a'
_diffrn_radiation_wavelength 1.54186
_diffrn_reflns_av_R_equivalents 0.0473
_diffrn_reflns_av_unetI/netI 0.0331
_diffrn_reflns_Laue_measured_fraction_full 0.970
_diffrn_reflns_Laue_measured_fraction_max 0.970
_diffrn_reflns_limit_h_max 13
_diffrn_reflns_limit_h_min -35
_diffrn_reflns_limit_k_max 24
_diffrn_reflns_limit_k_min -24
_diffrn_reflns_limit_l_max 42
_diffrn_reflns_limit_l_min -42
_diffrn_reflns_number 80478
_diffrn_reflns_point_group_measured_fraction_full 0.970
_diffrn_reflns_point_group_measured_fraction_max 0.970
_diffrn_reflns_theta_full 62.499
_diffrn_reflns_theta_max 62.499
_diffrn_reflns_theta_min 4.749
_diffrn_source 'GeniX 3D HF Cu'
_diffrn_source_current 0.600
_diffrn_source_power 0.030
_diffrn_source_voltage 50
_exptl_absorpt_coefficient_mu 21.799
_exptl_absorpt_correction_T_max 1.0000
_exptl_absorpt_correction_T_min 0.2478
_exptl_absorpt_correction_type multi-scan
_exptl_absorpt_process_details
;
STOE LANA, absorption correction by scaling of reflection intensities.
J. Koziskova, F. Hahn, J. Richter, J. Kozisek, "Comparison of different
absorption corrections on the model structure of tetrakis(\m~2~-acetato)-
diaqua-di-copper(II)", Acta Chimica Slovaca, vol. 9, no. 2, 2016, pp. 136 - 140.
;
_exptl_crystal_colour red
_exptl_crystal_density_diffrn 1.916
_exptl_crystal_density_method 'not measured'
_exptl_crystal_description block
_exptl_crystal_F_000 13768
_refine_diff_density_max 4.210
_refine_diff_density_min -3.582
_refine_diff_density_rms 0.299
_refine_ls_extinction_method none
_refine_ls_goodness_of_fit_ref 1.022
_refine_ls_hydrogen_treatment constr
_refine_ls_matrix_type full
_refine_ls_number_parameters 1125
_refine_ls_number_reflns 19213
_refine_ls_number_restraints 2028
_refine_ls_restrained_S_all 0.985
_refine_ls_R_factor_all 0.0909
_refine_ls_R_factor_gt 0.0838
_refine_ls_shift/su_max 0.001
_refine_ls_shift/su_mean 0.000
_refine_ls_structure_factor_coef Fsqd
_refine_ls_weighting_details 'w=1/[\s^2^(Fo^2^)+(0.1765P)^2^+469.4580P] where P=(Fo^2^+2Fc^2^)/3'
_refine_ls_weighting_scheme calc
_refine_ls_wR_factor_gt 0.2300
_refine_ls_wR_factor_ref 0.2420
_reflns_d_resolution_high 0.821
_reflns_d_resolution_low 9.313
_reflns_Friedel_coverage 0.000
_reflns_limit_h_max 13
_reflns_limit_h_min -36
_reflns_limit_k_max 24
_reflns_limit_k_min -25
_reflns_limit_l_max 45
_reflns_limit_l_min -42
_reflns_number_gt 57417
_reflns_number_total 90277
_reflns_threshold_expression I>4u(I)
_cod_data_source_file d3nr03537a2.cif
_cod_data_source_block 1_sq
_cod_depositor_comments 'Adding full bibliography for 1569762.cif.'
_cod_database_code 1569762
_shelx_shelxl_version_number 2018/3
_shelx_space_group_comment
;
The symmetry employed for this shelxl refinement is uniquely defined
by the following loop, which should always be used as a source of
symmetry information in preference to the above space-group names.
They are only intended as comments.
;
_olex2_refinement_description
;
1. Restrained distances
 P1-C49
 1.8 with sigma of 0.01
 P1-C17
 1.8 with sigma of 0.01
 P1-C49 = P1-C2AA = P1-C17 = P1-C4
 1.81 with sigma of 0.01
2. Uiso/Uaniso restraints and constraints
C026 \\sim C48 \\sim C105 \\sim C76 \\sim C0AA \\sim C02U: within 3.8A with
sigma of 0.01 and sigma for terminal atoms of 0.02 within 3.8A
C028 \\sim C02R \\sim C78 \\sim C95 \\sim C98 \\sim C02W: within 3.8A with
sigma of 0.01 and sigma for terminal atoms of 0.02 within 3.8A
C024 \\sim C027 \\sim C02B \\sim C02S \\sim C02Z \\sim C20 \\sim C02P \\sim
C02N \\sim C02V \\sim C031 \\sim C033 \\sim C8: within 3.8A with sigma of 0.01
and sigma for terminal atoms of 0.02 within 3.8A
C036 \\sim C035 \\sim C01Z \\sim C012 \\sim C01F \\sim C02Q: within 3.8A with
sigma of 0.01 and sigma for terminal atoms of 0.02 within 3.8A
C01T \\sim C029 \\sim C01W \\sim C01X \\sim C016 \\sim C01A: within 3.8A with
sigma of 0.01 and sigma for terminal atoms of 0.02 within 3.8A
C02C \\sim C01D \\sim C01Q \\sim C02G \\sim C021 \\sim C02J: within 3.8A with
sigma of 0.01 and sigma for terminal atoms of 0.02 within 3.8A
C022 \\sim C02K \\sim C02X \\sim C02A \\sim C020 \\sim C02D: within 3.8A with
sigma of 0.01 and sigma for terminal atoms of 0.02 within 3.8A
C01R \\sim C01Y \\sim C025 \\sim C02F \\sim C02I \\sim C02O: within 3.8A with
sigma of 0.01 and sigma for terminal atoms of 0.02 within 3.8A
C01N \\sim C01J \\sim C018 \\sim C011 \\sim C014 \\sim C01B: within 3.8A with
sigma of 0.01 and sigma for terminal atoms of 0.02 within 3.8A
P1 \\sim C4 \\sim C7 \\sim C32 \\sim C33 \\sim C47 \\sim C92 \\sim C96 \\sim
C17 \\sim C132 \\sim C131 \\sim C140 \\sim C31 \\sim C29 \\sim C49 \\sim C75
\\sim C93 \\sim C16 \\sim C141 \\sim C11 \\sim C2AA \\sim C119 \\sim C3AA \\sim
C61 \\sim C1AA: within 3.8A with sigma of 0.01 and sigma for terminal atoms of
0.02 within 3.8A
Uanis(C026) \\sim Ueq, Uanis(C48) \\sim Ueq, Uanis(C105) \\sim Ueq, Uanis(C76)
\\sim Ueq, Uanis(C0AA) \\sim Ueq, Uanis(C02U) \\sim Ueq: with sigma of 0.01 and
sigma for terminal atoms of 0.02
Uanis(C028) \\sim Ueq, Uanis(C02R) \\sim Ueq, Uanis(C78) \\sim Ueq, Uanis(C95)
\\sim Ueq, Uanis(C98) \\sim Ueq, Uanis(C02W) \\sim Ueq: with sigma of 0.01 and
sigma for terminal atoms of 0.02
Uanis(C024) \\sim Ueq, Uanis(C027) \\sim Ueq, Uanis(C02B) \\sim Ueq,
Uanis(C02S) \\sim Ueq, Uanis(C02Z) \\sim Ueq, Uanis(C20) \\sim Ueq, Uanis(C02P)
\\sim Ueq, Uanis(C02N) \\sim Ueq, Uanis(C02V) \\sim Ueq, Uanis(C031) \\sim Ueq,
Uanis(C033) \\sim Ueq, Uanis(C8) \\sim Ueq: with sigma of 0.01 and sigma for
terminal atoms of 0.02
Uanis(C035) \\sim Ueq, Uanis(C01Z) \\sim Ueq, Uanis(C012) \\sim Ueq,
Uanis(C01F) \\sim Ueq, Uanis(C02Q) \\sim Ueq, Uanis(C036) \\sim Ueq: with sigma
of 0.01 and sigma for terminal atoms of 0.02
Uanis(C01A) \\sim Ueq, Uanis(C016) \\sim Ueq, Uanis(C01X) \\sim Ueq,
Uanis(C01W) \\sim Ueq, Uanis(C029) \\sim Ueq, Uanis(C01T) \\sim Ueq: with sigma
of 0.01 and sigma for terminal atoms of 0.02
Uanis(C02C) \\sim Ueq, Uanis(C01D) \\sim Ueq, Uanis(C01Q) \\sim Ueq,
Uanis(C02G) \\sim Ueq, Uanis(C021) \\sim Ueq, Uanis(C02J) \\sim Ueq: with sigma
of 0.01 and sigma for terminal atoms of 0.02
Uanis(C022) \\sim Ueq, Uanis(C02K) \\sim Ueq, Uanis(C02X) \\sim Ueq,
Uanis(C02A) \\sim Ueq, Uanis(C020) \\sim Ueq, Uanis(C02D) \\sim Ueq: with sigma
of 0.01 and sigma for terminal atoms of 0.02
Uanis(C01R) \\sim Ueq, Uanis(C01Y) \\sim Ueq, Uanis(C025) \\sim Ueq,
Uanis(C02F) \\sim Ueq, Uanis(C02I) \\sim Ueq, Uanis(C02O) \\sim Ueq: with sigma
of 0.01 and sigma for terminal atoms of 0.02
Uanis(C01B) \\sim Ueq, Uanis(C014) \\sim Ueq, Uanis(C011) \\sim Ueq,
Uanis(C018) \\sim Ueq, Uanis(C01J) \\sim Ueq, Uanis(C01N) \\sim Ueq: with sigma
of 0.01 and sigma for terminal atoms of 0.02
Uanis(P1) \\sim Ueq, Uanis(C4) \\sim Ueq, Uanis(C7) \\sim Ueq, Uanis(C1AA)
\\sim Ueq, Uanis(C32) \\sim Ueq, Uanis(C33) \\sim Ueq, Uanis(C47) \\sim Ueq,
Uanis(C92) \\sim Ueq, Uanis(C96) \\sim Ueq, Uanis(C17) \\sim Ueq, Uanis(C132)
\\sim Ueq, Uanis(C131) \\sim Ueq, Uanis(C140) \\sim Ueq, Uanis(C31) \\sim Ueq,
Uanis(C29) \\sim Ueq, Uanis(C49) \\sim Ueq, Uanis(C75) \\sim Ueq, Uanis(C93)
\\sim Ueq, Uanis(C16) \\sim Ueq, Uanis(C141) \\sim Ueq, Uanis(C11) \\sim Ueq,
Uanis(C2AA) \\sim Ueq, Uanis(C119) \\sim Ueq, Uanis(C3AA) \\sim Ueq, Uanis(C61)
\\sim Ueq: with sigma of 0.01 and sigma for terminal atoms of 0.02
3.a Aromatic/amide H refined with riding coordinates:
 C011(H011), C01J(H01J), C01B(H01B), C013(H013), C016(H016), C017(H017),
 C019(H019), C01E(H01E), C01I(H01I), C01K(H01K), C01O(H01O), C01Q(H01Q),
 C01T(H01T), C01V(H01V), C01W(H01W), C01Y(H01Y), C021(H021), C02K(H02K),
 C02X(H02X), C02A(H02A), C020(H020), C02D(H02D), C023(H023), C025(H025),
 C48(H48), C105(H105), C76(H76), C0AA(H0AA), C02U(H02U), C027(H027), C02S(H02S),
  C02Z(H02Z), C20(H20), C02P(H02P), C028(H028), C78(H78), C95(H95), C98(H98),
 C02W(H02W), C02C(H02C), C02F(H02F), C02G(H02G), C02I(H02I), C02J(H02J),
 C02N(H02N), C02O(H02O), C02V(H02V), C031(H031), C033(H033), C035(H035),
 C012(H012), C02Q(H02Q), C7(H7), C1AA(H1AA), C32(H32), C33(H33), C47(H47),
 C92(H92), C96(H96), C132(H132), C131(H131), C140(H140), C8(H8), C31(H31),
 C29(H29), C75(H75), C93(H93), C16(H16), C141(H141), C11(H11), C119(H119),
 C3AA(H3AA), C61(H61)
3.b Fitted hexagon refined as free rotating group:
 C011(C018,C01J,C01N,C01B,C014), C022(C02K,C02X,C02A,C020,C02D), C026(C48,C105,
 C76,C0AA,C02U), C027(C02B,C02S,C02Z,C20,C02P), C028(C02R,C78,C95,C98,C02W),
 C036(C035,C01Z,C012,C01F,C02Q), C4(C7,C1AA,C32,C33,C47), C92(C96,C17,C132,C131,
 C140), C31(C29,C49,C75,C93,C16), C141(C11,C2AA,C119,C3AA,C61)
3.c Idealised tetrahedral OH refined as rotating group:
 S00U(H00U), S00V(H00V), S00W(H00W), S00X(H00X), S00Y(H00Y), S010(H010)
;
_olex2_submission_special_instructions 'No special instructions were received'

loop_
_space_group_symop_operation_xyz
'x, y, z'
'-x, y, -z+1/2'
'x+1/2, y+1/2, z'
'-x+1/2, y+1/2, -z+1/2'
'-x, -y, -z'
'x, -y, z-1/2'
'-x+1/2, -y+1/2, -z'
'x+1/2, -y+1/2, z-1/2'

loop_
_atom_site_label
_atom_site_type_symbol
_atom_site_fract_x
_atom_site_fract_y
_atom_site_fract_z
_atom_site_U_iso_or_equiv
_atom_site_adp_type
_atom_site_occupancy
_atom_site_site_symmetry_order
_atom_site_calc_flag
_atom_site_refinement_flags_posn
_atom_site_refinement_flags_adp
_atom_site_refinement_flags_occupancy
_atom_site_disorder_assembly
_atom_site_disorder_group
Pt01 Pt 0.500000 0.64169(3) 0.250000 0.03603(18) Uani 1 2 d S T P . .
Ag02 Ag 0.54088(3) 0.63906(4) 0.32007(2) 0.0405(2) Uani 1 1 d . . . . .
Ag03 Ag 0.42489(3) 0.57401(4) 0.23633(2) 0.0416(2) Uani 1 1 d . . . . .
Ag04 Ag 0.44855(3) 0.64176(4) 0.30429(2) 0.0402(2) Uani 1 1 d . . . . .
Ag05 Ag 0.57517(3) 0.70877(4) 0.26185(2) 0.0413(2) Uani 1 1 d . . . . .
Ag06 Ag 0.50486(3) 0.75070(4) 0.21203(2) 0.0407(2) Uani 1 1 d . . . . .
Ag07 Ag 0.50301(3) 0.53185(4) 0.21207(2) 0.0418(2) Uani 1 1 d . . . . .
Ag08 Ag 0.38188(3) 0.72216(5) 0.34106(2) 0.0480(2) Uani 1 1 d . . . . .
Ag09 Ag 0.54893(3) 0.44075(5) 0.34827(2) 0.0480(2) Uani 1 1 d . . . . .
Ag0A Ag 0.59851(3) 0.50542(4) 0.19017(2) 0.0459(2) Uani 1 1 d . . . . .
Ag0B Ag 0.36124(3) 0.79544(5) 0.27150(2) 0.0512(2) Uani 1 1 d . . . . .
Ag0C Ag 0.63076(3) 0.47886(5) 0.31993(2) 0.0502(2) Uani 1 1 d . . . . .
Ag0D Ag 0.59619(3) 0.56038(5) 0.37900(2) 0.0477(2) Uani 1 1 d . . . . .
Ag0E Ag 0.57897(3) 0.76413(5) 0.33625(2) 0.0498(2) Uani 1 1 d . . . . .
Ag0F Ag 0.43674(3) 0.83708(5) 0.32834(2) 0.0517(3) Uani 1 1 d . . . . .
S00G S 0.40256(9) 0.60601(14) 0.34849(6) 0.0400(6) Uani 1 1 d . . . . .
S00H S 0.41956(11) 0.79362(15) 0.38664(7) 0.0481(7) Uani 1 1 d . . . . .
S00I S 0.55239(9) 0.48697(15) 0.40958(7) 0.0455(7) Uani 1 1 d . . . . .
S00J S 0.36123(10) 0.51279(15) 0.24473(7) 0.0463(7) Uani 1 1 d . . . . .
S00K S 0.57503(10) 0.67658(16) 0.38126(7) 0.0485(7) Uani 1 1 d . . . . .
S00L S 0.52892(10) 0.43978(14) 0.18266(8) 0.0448(6) Uani 1 1 d . . . . .
S00M S 0.63722(10) 0.76698(15) 0.29544(7) 0.0477(7) Uani 1 1 d . . . . .
S00N S 0.48148(11) 0.84379(15) 0.17366(7) 0.0501(7) Uani 1 1 d . . . . .
S00O S 0.67161(10) 0.54342(17) 0.36699(8) 0.0506(7) Uani 1 1 d . . . . .
S00P S 0.31119(10) 0.73381(17) 0.30369(7) 0.0501(7) Uani 1 1 d . . . . .
S00Q S 0.38951(12) 0.90293(17) 0.28518(8) 0.0565(8) Uani 1 1 d . . . . .
S00R S 0.60011(11) 0.37311(16) 0.32195(8) 0.0502(7) Uani 1 1 d . . . . .
P00S P 0.65042(12) 0.44112(19) 0.15969(8) 0.0578(9) Uani 1 1 d . . . . .
P00T P 0.24192(12) 0.8042(2) 0.40318(9) 0.0609(10) Uani 1 1 d . . . . .
S00U S 0.49396(16) 0.6524(2) 0.50118(8) 0.0741(12) Uani 1 1 d . . . . .
H00U H 0.518946 0.681389 0.522097 0.089 Uiso 1 1 calc GR . . . .
S00V S 0.80127(12) 0.6732(2) 0.31786(13) 0.0788(12) Uani 1 1 d . . . . .
H00V H 0.810408 0.641883 0.293401 0.095 Uiso 1 1 calc GR . . . .
S00W S 0.41422(14) 0.5068(3) 0.48295(10) 0.0883(15) Uani 1 1 d . . . . .
H00W H 0.440624 0.493759 0.508265 0.106 Uiso 1 1 calc GR . . . .
S00X S 0.19271(14) 0.5525(3) 0.25870(15) 0.0948(16) Uani 1 1 d . . . . .
H00X H 0.192428 0.505899 0.276484 0.114 Uiso 1 1 calc GR . . . .
S00Y S 0.4563(2) 1.0865(2) 0.2063(2) 0.1122(19) Uani 1 1 d . . . . .
H00Y H 0.438575 1.095506 0.176136 0.135 Uiso 1 1 calc GR . . . .
S010 S 0.5860(4) 0.2009(3) 0.2133(2) 0.146(3) Uani 1 1 d . . . . .
H010 H 0.605370 0.171690 0.237702 0.175 Uiso 1 1 calc GR . . . .
C011 C 0.4963(2) 0.7287(4) 0.38786(14) 0.046(2) Uani 1 1 d . U . . .
H011 H 0.497036 0.744256 0.364704 0.055 Uiso 1 1 calc R . . . .
C018 C 0.4622(2) 0.7437(4) 0.40642(17) 0.046(2) Uani 1 1 d G U . . .
C01J C 0.4611(2) 0.7205(4) 0.44103(17) 0.047(2) Uani 1 1 d G U . . .
H01J H 0.438219 0.730510 0.453445 0.056 Uiso 1 1 calc R . . . .
C01N C 0.4942(2) 0.6823(4) 0.45708(14) 0.048(2) Uani 1 1 d G U . . .
C01B C 0.5283(2) 0.6673(4) 0.43852(17) 0.048(2) Uani 1 1 d G U . . .
H01B H 0.550442 0.641752 0.449265 0.057 Uiso 1 1 calc R . . . .
C014 C 0.5294(2) 0.6905(4) 0.40391(17) 0.045(2) Uani 1 1 d G U . . .
C013 C 0.4771(4) 0.5521(6) 0.3841(3) 0.040(3) Uani 1 1 d . . . . .
H013 H 0.489541 0.561175 0.363458 0.049 Uiso 1 1 calc R . . . .
C015 C 0.4358(4) 0.5721(5) 0.3860(3) 0.036(2) Uani 1 1 d . . . . .
C016 C 0.3307(4) 0.6237(7) 0.2694(3) 0.051(2) Uani 1 1 d . U . . .
H016 H 0.358975 0.637868 0.271598 0.062 Uiso 1 1 calc R . . . .
C017 C 0.4816(4) 0.5045(7) 0.4419(3) 0.052(3) Uani 1 1 d . . . . .
H017 H 0.496517 0.480833 0.460403 0.062 Uiso 1 1 calc R . . . .
C019 C 0.7165(4) 0.7115(7) 0.3066(3) 0.050(3) Uani 1 1 d . . . . .
H019 H 0.726235 0.745840 0.294877 0.060 Uiso 1 1 calc R . . . .
C01A C 0.3204(4) 0.5660(7) 0.2546(3) 0.050(2) Uani 1 1 d . U . . .
C01C C 0.6740(4) 0.7056(7) 0.3103(3) 0.050(3) Uani 1 1 d . . . . .
C01D C 0.2652(5) 0.8568(7) 0.3732(4) 0.059(2) Uani 1 1 d . U . . .
C01E C 0.6598(5) 0.6528(7) 0.3280(3) 0.052(3) Uani 1 1 d . . . . .
H01E H 0.630687 0.648239 0.330056 0.062 Uiso 1 1 calc R . . . .
C01G C 0.4637(4) 0.8996(6) 0.2036(3) 0.048(3) Uani 1 1 d . . . . .
C01H C 0.5009(4) 0.5186(6) 0.4121(3) 0.039(2) Uani 1 1 d . . . . .
C01I C 0.4409(4) 0.8810(6) 0.2309(3) 0.049(3) Uani 1 1 d . . . . .
H01I H 0.437718 0.838760 0.235543 0.058 Uiso 1 1 calc R . . . .
C01K C 0.7319(4) 0.6136(7) 0.3385(3) 0.050(3) Uani 1 1 d . . . . .
H01K H 0.751651 0.583139 0.347629 0.060 Uiso 1 1 calc R . . . .
C01M C 0.4407(4) 0.5249(8) 0.4449(3) 0.056(4) Uani 1 1 d . . . . .
C01O C 0.4164(4) 0.5579(6) 0.4166(3) 0.050(3) Uani 1 1 d . . . . .
H01O H 0.388244 0.570074 0.418181 0.059 Uiso 1 1 calc R . . . .
C01P C 0.6890(5) 0.6082(7) 0.3424(3) 0.052(3) Uani 1 1 d . . . . .
C01Q C 0.3094(5) 0.8608(7) 0.3741(4) 0.063(2) Uani 1 1 d . U . . .
H01Q H 0.328005 0.835060 0.389020 0.076 Uiso 1 1 calc R . . . .
C01R C 0.6893(5) 0.4020(7) 0.1935(4) 0.061(2) Uani 1 1 d . U . . .
C01S C 0.4223(4) 0.9256(6) 0.2517(3) 0.051(3) Uani 1 1 d . . . . .
C01T C 0.2786(4) 0.5443(7) 0.2508(3) 0.054(2) Uani 1 1 d . U . . .
H01T H 0.271792 0.505158 0.240909 0.065 Uiso 1 1 calc R . . . .
C01U C 0.7451(4) 0.6653(8) 0.3208(3) 0.058(4) Uani 1 1 d . . . . .
C01V C 0.4707(5) 0.9612(7) 0.1976(4) 0.059(4) Uani 1 1 d . . . . .
H01V H 0.488126 0.973108 0.180511 0.071 Uiso 1 1 calc R . . . .
C01W C 0.2564(5) 0.6394(7) 0.2769(4) 0.058(2) Uani 1 1 d . U . . .
H01W H 0.234703 0.663966 0.284171 0.069 Uiso 1 1 calc R . . . .
C01X C 0.2988(4) 0.6613(7) 0.2812(3) 0.051(2) Uani 1 1 d . U . . .
C01Y C 0.7333(5) 0.4036(8) 0.1936(4) 0.066(2) Uani 1 1 d . U . . .
H01Y H 0.745110 0.420986 0.174379 0.079 Uiso 1 1 calc R . . . .
C021 C 0.2979(5) 0.9449(8) 0.3308(4) 0.065(2) Uani 1 1 d . U . . .
H021 H 0.309064 0.974318 0.316314 0.078 Uiso 1 1 calc R . . . .
C022 C 0.2822(3) 0.7573(5) 0.4285(2) 0.067(2) Uani 1 1 d . U . . .
C02K C 0.2871(3) 0.7535(5) 0.4660(2) 0.073(3) Uani 1 1 d G U . . .
H02K H 0.268749 0.775741 0.478807 0.088 Uiso 1 1 calc R . . . .
C02X C 0.3195(4) 0.7165(6) 0.48423(19) 0.076(3) Uani 1 1 d G U . . .
H02X H 0.322775 0.713997 0.509317 0.091 Uiso 1 1 calc R . . . .
C02A C 0.3470(3) 0.6834(5) 0.4650(3) 0.074(3) Uani 1 1 d G U . . .
H02A H 0.368644 0.658601 0.477249 0.089 Uiso 1 1 calc R . . . .
C020 C 0.3421(3) 0.6872(5) 0.4275(2) 0.071(3) Uani 1 1 d G U . . .
H020 H 0.360487 0.664949 0.414671 0.085 Uiso 1 1 calc R . . . .
C02D C 0.3097(3) 0.7241(5) 0.40925(19) 0.072(3) Uani 1 1 d G U . . .
H02D H 0.306461 0.726693 0.384160 0.086 Uiso 1 1 calc R . . . .
C023 C 0.4260(5) 0.9873(7) 0.2438(4) 0.062(4) Uani 1 1 d . . . . .
H023 H 0.411511 1.016795 0.255886 0.075 Uiso 1 1 calc R . . . .
C024 C 0.6255(7) 0.3773(10) 0.1314(6) 0.089(3) Uani 1 1 d . U . . .
C025 C 0.7414(5) 0.3487(8) 0.2493(4) 0.068(2) Uani 1 1 d . U . . .
H025 H 0.759207 0.328871 0.267880 0.082 Uiso 1 1 calc R . . . .
C026 C 0.2154(5) 0.8534(6) 0.4324(4) 0.099(3) Uani 1 1 d . U . . .
C48 C 0.1712(4) 0.8641(7) 0.4259(4) 0.104(3) Uani 1 1 d G U . . .
H48 H 0.154214 0.842092 0.407776 0.124 Uiso 1 1 calc R . . . .
C105 C 0.1525(4) 0.9078(7) 0.4464(4) 0.103(3) Uani 1 1 d G U . . .
H105 H 0.122920 0.914990 0.442002 0.124 Uiso 1 1 calc R . . . .
C76 C 0.1779(5) 0.9407(6) 0.4735(4) 0.107(3) Uani 1 1 d G U . . .
H76 H 0.165330 0.969955 0.487177 0.129 Uiso 1 1 calc R . . . .
C0AA C 0.2220(5) 0.9300(7) 0.4800(4) 0.107(3) Uani 1 1 d G U . . .
H0AA H 0.239035 0.952023 0.498126 0.128 Uiso 1 1 calc R . . . .
C02U C 0.2408(4) 0.8863(7) 0.4595(4) 0.103(3) Uani 1 1 d G U . . .
H02U H 0.270330 0.879126 0.463901 0.124 Uiso 1 1 calc R . . . .
C027 C 0.7034(4) 0.5391(6) 0.1466(3) 0.090(3) Uani 1 1 d . U . . .
H027 H 0.701158 0.549931 0.170429 0.108 Uiso 1 1 calc R . . . .
C02B C 0.6830(4) 0.4857(6) 0.1316(3) 0.089(2) Uani 1 1 d G U . . .
C02S C 0.6864(4) 0.4696(5) 0.0961(3) 0.092(2) Uani 1 1 d G U . . .
H02S H 0.672760 0.433878 0.086029 0.110 Uiso 1 1 calc R . . . .
C02Z C 0.7100(5) 0.5069(6) 0.0755(3) 0.095(3) Uani 1 1 d G U . . .
H02Z H 0.712210 0.496093 0.051732 0.114 Uiso 1 1 calc R . . . .
C20 C 0.7303(4) 0.5603(6) 0.0905(3) 0.095(3) Uani 1 1 d G U . . .
H20 H 0.746135 0.585227 0.076783 0.115 Uiso 1 1 calc R . . . .
C02P C 0.7270(4) 0.5764(5) 0.1261(3) 0.092(3) Uani 1 1 d G U . . .
H02P H 0.740609 0.612148 0.136131 0.111 Uiso 1 1 calc R . . . .
C028 C 0.1994(5) 0.7507(7) 0.3413(4) 0.101(3) Uani 1 1 d . U . . .
H028 H 0.214905 0.777188 0.328168 0.121 Uiso 1 1 calc R . . . .
C02R C 0.2059(4) 0.7529(7) 0.3789(4) 0.100(3) Uani 1 1 d G U . . .
C78 C 0.1828(5) 0.7133(8) 0.3986(3) 0.109(3) Uani 1 1 d G U . . .
H78 H 0.187104 0.714704 0.423726 0.131 Uiso 1 1 calc R . . . .
C95 C 0.1532(5) 0.6715(7) 0.3808(4) 0.111(3) Uani 1 1 d G U . . .
H95 H 0.137785 0.645020 0.393932 0.133 Uiso 1 1 calc R . . . .
C98 C 0.1468(5) 0.6694(7) 0.3432(4) 0.110(3) Uani 1 1 d G U . . .
H98 H 0.127025 0.641419 0.331256 0.132 Uiso 1 1 calc R . . . .
C02W C 0.1699(5) 0.7089(7) 0.3235(3) 0.103(3) Uani 1 1 d G U . . .
H02W H 0.165585 0.707502 0.298373 0.124 Uiso 1 1 calc R . . . .
C029 C 0.2468(4) 0.5818(7) 0.2619(4) 0.058(2) Uani 1 1 d . U . . .
C02C C 0.2371(5) 0.8968(7) 0.3528(4) 0.063(2) Uani 1 1 d . U . . .
H02C H 0.207616 0.893844 0.353477 0.076 Uiso 1 1 calc R . . . .
C02F C 0.7598(5) 0.3788(8) 0.2232(4) 0.067(2) Uani 1 1 d . U . . .
H02F H 0.789607 0.382720 0.225135 0.081 Uiso 1 1 calc R . . . .
C02G C 0.3249(5) 0.9044(7) 0.3521(4) 0.065(2) Uani 1 1 d . U . . .
H02G H 0.354474 0.906699 0.351498 0.077 Uiso 1 1 calc R . . . .
C02H C 0.4511(5) 1.0072(6) 0.2176(4) 0.061(4) Uani 1 1 d . . . . .
C02I C 0.6720(5) 0.3723(7) 0.2214(4) 0.064(2) Uani 1 1 d . U . . .
H02I H 0.642306 0.369828 0.221255 0.076 Uiso 1 1 calc R . . . .
C02J C 0.2531(5) 0.9408(7) 0.3315(4) 0.063(2) Uani 1 1 d . U . . .
H02J H 0.234391 0.967864 0.317580 0.076 Uiso 1 1 calc R . . . .
C02N C 0.5872(7) 0.3905(10) 0.1112(5) 0.090(3) Uani 1 1 d . U . . .
H02N H 0.576021 0.430702 0.111038 0.108 Uiso 1 1 calc R . . . .
C02O C 0.7001(5) 0.3465(8) 0.2493(4) 0.067(2) Uani 1 1 d . U . . .
H02O H 0.689070 0.327339 0.268403 0.081 Uiso 1 1 calc R . . . .
C02V C 0.6458(7) 0.3211(10) 0.1321(6) 0.095(3) Uani 1 1 d . U . . .
H02V H 0.673166 0.315344 0.144890 0.114 Uiso 1 1 calc R . . . .
C031 C 0.5645(8) 0.3438(10) 0.0908(6) 0.095(3) Uani 1 1 d . U . . .
H031 H 0.538026 0.353107 0.077353 0.114 Uiso 1 1 calc R . . . .
C033 C 0.6221(7) 0.2692(11) 0.1114(6) 0.097(3) Uani 1 1 d . U . . .
H033 H 0.633126 0.228863 0.111734 0.116 Uiso 1 1 calc R . . . .
C036 C 0.5717(4) 0.2773(3) 0.2298(3) 0.077(3) Uani 1 1 d . U . . .
C035 C 0.5527(4) 0.3212(4) 0.2052(2) 0.074(3) Uani 1 1 d G U . . .
H035 H 0.544488 0.310057 0.181159 0.088 Uiso 1 1 calc R . . . .
C01Z C 0.5462(3) 0.3818(4) 0.2165(2) 0.062(2) Uani 1 1 d G U . . .
C012 C 0.5585(3) 0.3984(3) 0.2524(2) 0.061(2) Uani 1 1 d G U . . .
H012 H 0.554087 0.438984 0.259945 0.073 Uiso 1 1 calc R . . . .
C01F C 0.5774(4) 0.3545(4) 0.27698(19) 0.064(2) Uani 1 1 d G U . . .
C02Q C 0.5840(4) 0.2939(4) 0.2657(2) 0.072(3) Uani 1 1 d G U . . .
H02Q H 0.596672 0.264550 0.282128 0.087 Uiso 1 1 calc R . . . .
P1 P 0.6552(3) 0.8177(5) 0.4817(3) 0.162(2) Uani 1 1 d D U . . .
C4 C 0.5995(4) 0.8418(11) 0.4727(8) 0.169(3) Uani 1 1 d D U . . .
C7 C 0.5806(7) 0.8474(11) 0.4369(7) 0.168(3) Uani 1 1 d G U . . .
H7 H 0.597174 0.841522 0.418324 0.202 Uiso 1 1 calc R . . . .
C1AA C 0.5371(8) 0.8618(11) 0.4289(6) 0.168(4) Uani 1 1 d G U . . .
H1AA H 0.524481 0.865499 0.404970 0.202 Uiso 1 1 calc R . . . .
C32 C 0.5124(4) 0.8706(11) 0.4567(8) 0.169(4) Uani 1 1 d G U . . .
H32 H 0.483253 0.880183 0.451347 0.202 Uiso 1 1 calc R . . . .
C33 C 0.5312(7) 0.8650(11) 0.4925(7) 0.171(4) Uani 1 1 d G U . . .
H33 H 0.514719 0.870889 0.511078 0.205 Uiso 1 1 calc R . . . .
C47 C 0.5748(8) 0.8506(11) 0.5005(6) 0.170(3) Uani 1 1 d G U . . .
H47 H 0.587412 0.846912 0.524432 0.203 Uiso 1 1 calc R . . . .
C92 C 0.7012(9) 0.7679(11) 0.3897(6) 0.176(4) Uani 1 1 d . U . . .
H92 H 0.695927 0.736444 0.372566 0.211 Uiso 1 1 calc R . . . .
C96 C 0.6768(7) 0.7715(11) 0.4180(7) 0.171(3) Uani 1 1 d G U . . .
H96 H 0.655096 0.742494 0.419778 0.205 Uiso 1 1 calc R . . . .
C17 C 0.6847(8) 0.8186(13) 0.4437(5) 0.170(3) Uani 1 1 d DG U . . .
C132 C 0.7171(9) 0.8620(11) 0.4411(6) 0.173(3) Uani 1 1 d G U . . .
H132 H 0.722369 0.893486 0.458229 0.208 Uiso 1 1 calc R . . . .
C131 C 0.7415(7) 0.8584(11) 0.4128(7) 0.176(4) Uani 1 1 d G U . . .
H131 H 0.763200 0.887437 0.411017 0.211 Uiso 1 1 calc R . . . .
C140 C 0.7336(8) 0.8113(13) 0.3871(5) 0.175(4) Uani 1 1 d G U . . .
H140 H 0.749980 0.808916 0.368185 0.210 Uiso 1 1 calc R . . . .
C8 C 0.5803(7) 0.2855(11) 0.0903(6) 0.098(3) Uani 1 1 d . U . . .
H8 H 0.564542 0.255083 0.076521 0.118 Uiso 1 1 calc R . . . .
C31 C 0.7001(7) 0.6444(11) 0.5104(7) 0.174(4) Uani 1 1 d . U . . .
H31 H 0.726455 0.623763 0.513191 0.209 Uiso 1 1 calc R . . . .
C29 C 0.6979(8) 0.7072(11) 0.5010(7) 0.172(3) Uani 1 1 d G U . . .
H29 H 0.722862 0.728575 0.497626 0.206 Uiso 1 1 calc R . . . .
C49 C 0.6585(10) 0.7379(6) 0.4968(7) 0.170(3) Uani 1 1 d DG U . . .
C75 C 0.6212(7) 0.7059(11) 0.5019(7) 0.170(3) Uani 1 1 d G U . . .
H75 H 0.594810 0.726534 0.499129 0.204 Uiso 1 1 calc R . . . .
C93 C 0.6233(8) 0.6431(11) 0.5113(7) 0.173(4) Uani 1 1 d G U . . .
H93 H 0.598403 0.621723 0.514694 0.208 Uiso 1 1 calc R . . . .
C16 C 0.6628(10) 0.6124(6) 0.5155(7) 0.173(4) Uani 1 1 d G U . . .
H16 H 0.664224 0.570336 0.521725 0.208 Uiso 1 1 calc R . . . .
C141 C 0.7358(7) 0.8752(13) 0.5709(6) 0.175(4) Uani 1 1 d . U . . .
H141 H 0.755586 0.857164 0.588741 0.209 Uiso 1 1 calc R . . . .
C11 C 0.7109(9) 0.8377(8) 0.5458(7) 0.172(3) Uani 1 1 d G U . . .
H11 H 0.714099 0.794576 0.546795 0.207 Uiso 1 1 calc R . . . .
C2AA C 0.6813(8) 0.8646(12) 0.5191(6) 0.171(3) Uani 1 1 d DG U . . .
C119 C 0.6765(7) 0.9291(13) 0.5176(6) 0.172(3) Uani 1 1 d G U . . .
H119 H 0.656664 0.947095 0.499732 0.207 Uiso 1 1 calc R . . . .
C3AA C 0.7013(9) 0.9666(8) 0.5427(7) 0.175(4) Uani 1 1 d G U . . .
H3AA H 0.698150 1.009684 0.541677 0.210 Uiso 1 1 calc R . . . .
C61 C 0.7310(7) 0.9396(12) 0.5694(6) 0.173(4) Uani 1 1 d G U . . .
H61 H 0.747611 0.964720 0.586182 0.208 Uiso 1 1 calc R . . . .

loop_
_atom_site_aniso_label
_atom_site_aniso_U_11
_atom_site_aniso_U_22
_atom_site_aniso_U_33
_atom_site_aniso_U_23
_atom_site_aniso_U_13
_atom_site_aniso_U_12
Pt01 0.0420(4) 0.0456(4) 0.0182(3) 0.000 -0.0040(2) 0.000
Ag02 0.0457(5) 0.0545(5) 0.0188(4) 0.0026(3) -0.0042(3) 0.0013(3)
Ag03 0.0435(5) 0.0523(5) 0.0274(4) -0.0008(3) -0.0014(3) -0.0008(3)
Ag04 0.0458(5) 0.0517(5) 0.0213(4) 0.0042(3) -0.0020(3) 0.0037(3)
Ag05 0.0472(5) 0.0513(5) 0.0226(4) -0.0011(3) -0.0054(3) -0.0053(4)
Ag06 0.0525(5) 0.0478(5) 0.0191(4) 0.0012(3) -0.0041(3) -0.0010(4)
Ag07 0.0454(5) 0.0479(5) 0.0307(4) -0.0046(3) -0.0005(3) -0.0012(3)
Ag08 0.0567(5) 0.0620(6) 0.0221(4) -0.0033(3) -0.0060(3) 0.0159(4)
Ag09 0.0509(5) 0.0653(6) 0.0277(4) 0.0043(4) 0.0049(3) 0.0078(4)
Ag0A 0.0452(5) 0.0605(6) 0.0295(4) 0.0060(3) -0.0034(3) -0.0001(4)
Ag0B 0.0569(5) 0.0683(6) 0.0259(4) 0.0003(4) -0.0034(4) 0.0130(4)
Ag0C 0.0470(5) 0.0678(6) 0.0349(5) 0.0096(4) 0.0022(4) 0.0082(4)
Ag0D 0.0467(5) 0.0694(6) 0.0261(4) 0.0077(4) 0.0020(3) 0.0078(4)
Ag0E 0.0518(5) 0.0646(6) 0.0292(4) 0.0036(4) -0.0077(3) -0.0039(4)
Ag0F 0.0679(6) 0.0609(6) 0.0235(4) 0.0020(4) -0.0033(4) 0.0123(4)
S00G 0.0451(15) 0.0548(17) 0.0179(11) 0.0011(10) -0.0042(10) 0.0100(12)
S00H 0.0639(18) 0.0603(19) 0.0183(12) -0.0022(11) -0.0007(11) 0.0178(14)
S00I 0.0459(15) 0.0695(19) 0.0196(12) 0.0111(11) -0.0013(10) 0.0156(13)
S00J 0.0500(16) 0.0634(19) 0.0236(13) -0.0023(12) -0.0017(11) -0.0048(13)
S00K 0.0516(16) 0.070(2) 0.0203(12) 0.0042(12) -0.0058(11) 0.0061(14)
S00L 0.0505(16) 0.0502(17) 0.0322(14) -0.0047(11) 0.0006(11) -0.0007(13)
S00M 0.0543(17) 0.0605(18) 0.0249(13) 0.0014(12) -0.0065(11) -0.0091(14)
S00N 0.070(2) 0.0578(18) 0.0204(13) 0.0035(11) -0.0005(12) -0.0008(15)
S00O 0.0449(16) 0.074(2) 0.0314(14) 0.0134(13) -0.0004(11) 0.0091(14)
S00P 0.0495(17) 0.073(2) 0.0256(13) 0.0010(13) -0.0026(11) 0.0168(14)
S00Q 0.079(2) 0.061(2) 0.0270(14) 0.0009(13) -0.0016(13) 0.0216(17)
S00R 0.0545(17) 0.0621(19) 0.0344(15) 0.0127(13) 0.0073(12) 0.0149(14)
P00S 0.064(2) 0.081(2) 0.0274(15) 0.0100(15) 0.0009(14) 0.0198(18)
P00T 0.065(2) 0.087(3) 0.0335(16) 0.0164(16) 0.0170(15) 0.0311(19)
S00U 0.110(3) 0.095(3) 0.0158(13) 0.0102(15) 0.0049(16) 0.030(2)
S00V 0.048(2) 0.112(4) 0.075(3) -0.001(2) 0.0033(17) -0.014(2)
S00W 0.069(2) 0.169(5) 0.0283(16) 0.023(2) 0.0127(15) 0.023(3)
S00X 0.052(2) 0.135(4) 0.095(4) -0.035(3) 0.005(2) -0.011(2)
S00Y 0.149(5) 0.057(3) 0.132(5) 0.009(3) 0.024(4) 0.000(3)
S010 0.225(9) 0.102(5) 0.111(5) -0.006(4) 0.027(6) 0.047(5)
C011 0.056(4) 0.055(4) 0.024(3) -0.001(3) -0.003(3) 0.004(4)
C018 0.056(4) 0.054(4) 0.027(3) -0.004(3) -0.003(3) 0.009(4)
C01J 0.058(4) 0.058(4) 0.022(3) -0.003(3) -0.002(3) 0.008(4)
C01N 0.061(4) 0.056(4) 0.022(3) -0.005(3) -0.003(3) 0.009(4)
C01B 0.060(4) 0.058(4) 0.022(3) -0.001(3) -0.008(3) 0.006(4)
C014 0.058(4) 0.050(4) 0.024(3) -0.003(3) -0.002(3) 0.008(4)
C013 0.041(6) 0.057(7) 0.021(5) 0.006(5) -0.004(4) 0.002(5)
C015 0.043(6) 0.052(7) 0.011(4) 0.001(4) -0.004(4) 0.003(5)
C016 0.049(4) 0.071(4) 0.033(4) 0.000(4) 0.002(3) 0.002(4)
C017 0.053(7) 0.080(9) 0.019(5) 0.005(5) -0.005(5) 0.012(6)
C019 0.047(7) 0.075(9) 0.026(6) 0.000(5) -0.002(5) -0.005(6)
C01A 0.048(4) 0.070(4) 0.031(4) -0.005(3) 0.004(3) 0.002(4)
C01C 0.053(7) 0.071(9) 0.022(5) 0.003(5) -0.010(5) -0.007(6)
C01D 0.065(4) 0.069(4) 0.046(4) 0.010(4) 0.017(4) 0.020(4)
C01E 0.056(8) 0.071(9) 0.027(6) 0.002(5) -0.003(5) -0.004(6)
C01G 0.070(8) 0.049(7) 0.022(5) 0.002(5) -0.007(5) 0.010(6)
C01H 0.040(6) 0.054(7) 0.020(5) 0.002(4) -0.010(4) 0.001(5)
C01I 0.068(8) 0.047(7) 0.027(6) 0.004(5) -0.012(5) 0.012(6)
C01K 0.042(7) 0.073(9) 0.029(6) -0.001(6) -0.010(5) 0.008(6)
C01M 0.055(8) 0.104(11) 0.007(5) 0.003(5) 0.001(5) 0.005(7)
C01O 0.053(7) 0.066(8) 0.030(6) 0.002(5) 0.003(5) 0.015(6)
C01P 0.066(8) 0.065(8) 0.024(6) -0.001(5) 0.009(5) -0.003(6)
C01Q 0.067(4) 0.073(4) 0.053(4) 0.010(4) 0.016(4) 0.019(4)
C01R 0.064(4) 0.071(4) 0.046(4) 0.003(4) 0.006(4) 0.014(4)
C01S 0.058(8) 0.055(8) 0.037(7) -0.003(5) -0.005(5) 0.015(6)
C01T 0.051(4) 0.073(4) 0.038(4) -0.005(4) 0.004(3) -0.001(4)
C01U 0.044(7) 0.101(11) 0.028(6) -0.009(6) 0.000(5) -0.006(7)
C01V 0.072(9) 0.057(9) 0.048(8) 0.005(6) 0.005(6) -0.016(7)
C01W 0.053(4) 0.077(4) 0.041(4) -0.006(4) 0.002(4) 0.004(4)
C01X 0.048(4) 0.072(4) 0.033(4) 0.000(4) 0.002(3) 0.003(4)
C01Y 0.068(4) 0.076(4) 0.053(4) 0.006(4) 0.005(4) 0.012(4)
C021 0.072(4) 0.071(4) 0.054(4) 0.010(4) 0.018(4) 0.016(4)
C022 0.072(4) 0.076(5) 0.054(4) 0.009(4) 0.015(4) 0.019(4)
C02K 0.077(5) 0.084(5) 0.060(4) 0.011(4) 0.016(4) 0.017(4)
C02X 0.080(5) 0.086(5) 0.064(4) 0.012(4) 0.013(4) 0.014(4)
C02A 0.076(5) 0.083(5) 0.065(4) 0.013(4) 0.017(4) 0.017(4)
C020 0.074(5) 0.079(5) 0.061(4) 0.011(4) 0.016(4) 0.018(4)
C02D 0.075(5) 0.079(5) 0.062(4) 0.011(4) 0.015(4) 0.018(4)
C023 0.086(10) 0.057(9) 0.039(7) -0.006(6) -0.011(7) 0.024(7)
C024 0.099(4) 0.092(4) 0.074(4) 0.003(4) 0.003(4) 0.011(4)
C025 0.072(4) 0.074(4) 0.056(4) 0.004(4) 0.000(4) 0.014(4)
C026 0.102(5) 0.108(5) 0.094(5) 0.008(5) 0.035(5) 0.022(5)
C48 0.105(5) 0.113(5) 0.098(5) 0.010(5) 0.032(5) 0.020(5)
C105 0.105(5) 0.110(5) 0.100(5) 0.011(5) 0.034(5) 0.023(5)
C76 0.110(5) 0.113(5) 0.104(5) 0.006(5) 0.033(5) 0.018(5)
C0AA 0.110(5) 0.113(5) 0.103(5) 0.003(5) 0.035(5) 0.017(5)
C02U 0.106(5) 0.110(5) 0.100(5) 0.003(5) 0.034(5) 0.017(5)
C027 0.096(5) 0.098(5) 0.077(5) 0.011(4) 0.020(4) 0.005(4)
C02B 0.097(4) 0.096(4) 0.075(4) 0.010(4) 0.016(4) 0.009(4)
C02S 0.101(4) 0.099(4) 0.078(4) 0.009(4) 0.016(4) 0.008(4)
C02Z 0.104(5) 0.101(5) 0.082(5) 0.011(4) 0.022(4) 0.006(4)
C20 0.103(5) 0.103(5) 0.083(5) 0.011(4) 0.022(4) 0.004(4)
C02P 0.099(5) 0.102(5) 0.080(5) 0.011(4) 0.022(4) 0.005(4)
C028 0.099(5) 0.113(5) 0.090(5) 0.006(5) 0.014(5) -0.002(5)
C02R 0.098(5) 0.114(5) 0.091(5) 0.008(5) 0.016(5) -0.003(5)
C78 0.106(5) 0.120(6) 0.100(5) 0.007(5) 0.012(5) -0.010(5)
C95 0.108(5) 0.122(6) 0.101(5) 0.006(5) 0.012(5) -0.011(5)
C98 0.106(5) 0.121(6) 0.101(5) 0.004(5) 0.012(5) -0.009(5)
C02W 0.100(5) 0.115(5) 0.095(5) 0.006(5) 0.012(5) -0.003(5)
C029 0.052(4) 0.077(4) 0.043(4) -0.004(4) 0.003(4) 0.001(4)
C02C 0.066(4) 0.074(4) 0.052(4) 0.010(4) 0.015(4) 0.019(4)
C02F 0.068(4) 0.075(4) 0.057(4) 0.005(4) 0.002(4) 0.014(4)
C02G 0.068(4) 0.073(4) 0.055(4) 0.011(4) 0.016(4) 0.016(4)
C02H 0.071(9) 0.042(8) 0.067(9) 0.006(6) 0.002(7) 0.007(6)
C02I 0.068(4) 0.074(4) 0.049(4) 0.006(4) 0.005(4) 0.014(4)
C02J 0.070(4) 0.071(4) 0.051(4) 0.012(4) 0.014(4) 0.019(4)
C02N 0.099(4) 0.094(4) 0.074(4) 0.004(4) 0.002(4) 0.010(4)
C02O 0.071(4) 0.076(4) 0.053(4) 0.009(4) 0.005(4) 0.015(4)
C02V 0.104(4) 0.096(4) 0.082(4) 0.000(4) 0.002(4) 0.012(4)
C031 0.103(5) 0.097(5) 0.080(5) 0.000(4) -0.002(4) 0.011(4)
C033 0.106(5) 0.096(5) 0.084(5) -0.001(4) -0.004(4) 0.010(4)
C036 0.089(5) 0.075(4) 0.065(4) 0.003(4) 0.008(4) 0.008(4)
C035 0.088(5) 0.070(4) 0.062(4) 0.002(4) 0.005(4) 0.004(4)
C01Z 0.076(4) 0.062(4) 0.050(4) 0.003(4) 0.009(4) 0.002(4)
C012 0.073(4) 0.060(4) 0.052(4) 0.001(4) 0.011(4) 0.007(4)
C01F 0.077(5) 0.063(4) 0.051(4) 0.007(4) 0.009(4) 0.005(4)
C02Q 0.085(5) 0.071(4) 0.060(4) 0.005(4) 0.005(4) 0.008(4)
P1 0.162(4) 0.166(4) 0.156(4) -0.004(3) 0.013(3) -0.001(3)
C4 0.168(4) 0.171(4) 0.166(4) -0.002(3) 0.019(3) 0.000(3)
C7 0.167(5) 0.171(5) 0.165(5) -0.002(4) 0.018(4) 0.001(4)
C1AA 0.167(5) 0.172(5) 0.166(5) -0.004(5) 0.020(5) 0.001(5)
C32 0.169(5) 0.171(5) 0.165(5) -0.002(5) 0.019(5) 0.000(5)
C33 0.168(5) 0.175(5) 0.167(5) -0.001(5) 0.019(5) 0.001(5)
C47 0.168(4) 0.173(4) 0.167(4) -0.002(4) 0.019(4) 0.001(4)
C92 0.177(5) 0.177(5) 0.172(5) -0.004(5) 0.020(5) -0.002(5)
C96 0.171(4) 0.173(4) 0.167(4) -0.003(4) 0.020(4) -0.001(4)
C17 0.171(4) 0.172(4) 0.167(4) -0.003(3) 0.019(3) -0.002(3)
C132 0.175(5) 0.175(5) 0.169(5) -0.003(4) 0.020(4) -0.004(4)
C131 0.177(5) 0.177(5) 0.173(5) -0.005(5) 0.023(5) -0.003(5)
C140 0.177(5) 0.176(5) 0.171(5) -0.004(5) 0.023(5) -0.003(5)
C8 0.106(5) 0.099(5) 0.084(5) -0.003(4) -0.005(4) 0.009(4)
C31 0.173(5) 0.173(5) 0.174(5) 0.001(5) 0.021(5) 0.000(5)
C29 0.171(4) 0.172(4) 0.170(4) -0.002(4) 0.019(4) -0.001(4)
C49 0.169(4) 0.171(4) 0.168(4) -0.001(3) 0.019(3) 0.000(3)
C75 0.169(5) 0.171(5) 0.169(5) -0.001(4) 0.019(4) -0.001(4)
C93 0.171(5) 0.173(5) 0.173(5) 0.000(5) 0.019(5) 0.000(5)
C16 0.172(5) 0.173(5) 0.174(5) 0.000(5) 0.020(5) 0.000(5)
C141 0.176(5) 0.176(5) 0.170(5) -0.004(5) 0.016(5) -0.001(5)
C11 0.173(5) 0.173(5) 0.169(5) -0.004(4) 0.017(4) -0.002(4)
C2AA 0.171(4) 0.172(4) 0.168(4) -0.003(3) 0.018(3) -0.002(3)
C119 0.173(4) 0.173(4) 0.169(4) -0.004(4) 0.016(4) -0.002(4)
C3AA 0.175(5) 0.174(5) 0.173(5) -0.005(5) 0.016(5) -0.002(5)
C61 0.175(5) 0.174(5) 0.169(5) -0.003(5) 0.017(5) -0.004(5)

loop_
_atom_type_symbol
_atom_type_description
_atom_type_scat_dispersion_real
_atom_type_scat_dispersion_imag
_atom_type_scat_source
C C 0.0181 0.0091 'International Tables Vol C Tables 4.2.6.8 and 6.1.1.4'
H H 0.0000 0.0000 'International Tables Vol C Tables 4.2.6.8 and 6.1.1.4'
Ag Ag 0.1306 4.2820 'International Tables Vol C Tables 4.2.6.8 and 6.1.1.4'
P P 0.2955 0.4335 'International Tables Vol C Tables 4.2.6.8 and 6.1.1.4'
Pt Pt -4.5932 6.9264 'International Tables Vol C Tables 4.2.6.8 and 6.1.1.4'
S S 0.3331 0.5567 'International Tables Vol C Tables 4.2.6.8 and 6.1.1.4'

loop_
_geom_angle_atom_site_label_1
_geom_angle_atom_site_label_2
_geom_angle_atom_site_label_3
_geom_angle
_geom_angle_site_symmetry_1
_geom_angle_site_symmetry_3
_geom_angle_publ_flag
Ag02 Pt01 Ag02 177.64(4) 2_655 . ?
Ag02 Pt01 Ag03 116.08(3) 2_655 2_655 ?
Ag02 Pt01 Ag03 62.53(2) 2_655 . ?
Ag02 Pt01 Ag04 117.19(2) 2_655 . ?
Ag02 Pt01 Ag04 117.19(2) . 2_655 ?
Ag02 Pt01 Ag04 62.81(2) 2_655 2_655 ?
Ag02 Pt01 Ag04 62.81(2) . . ?
Ag02 Pt01 Ag07 62.48(3) . 2_655 ?
Ag02 Pt01 Ag07 115.28(3) 2_655 2_655 ?
Ag02 Pt01 Ag07 115.27(3) . . ?
Ag02 Pt01 Ag07 62.48(3) 2_655 . ?
Ag03 Pt01 Ag02 116.08(3) . . ?
Ag03 Pt01 Ag02 62.52(2) 2_655 . ?
Ag03 Pt01 Ag03 116.32(4) . 2_655 ?
Ag03 Pt01 Ag04 64.26(2) . . ?
Ag03 Pt01 Ag04 64.26(2) 2_655 2_655 ?
Ag03 Pt01 Ag04 115.78(3) . 2_655 ?
Ag03 Pt01 Ag04 115.78(3) 2_655 . ?
Ag03 Pt01 Ag07 62.80(3) . . ?
Ag03 Pt01 Ag07 63.63(3) 2_655 . ?
Ag03 Pt01 Ag07 63.63(3) . 2_655 ?
Ag03 Pt01 Ag07 62.80(3) 2_655 2_655 ?
Ag04 Pt01 Ag04 179.94(4) . 2_655 ?
Ag05 Pt01 Ag02 65.20(2) 2_655 2_655 ?
Ag05 Pt01 Ag02 65.20(2) . . ?
Ag05 Pt01 Ag02 116.17(3) 2_655 . ?
Ag05 Pt01 Ag02 116.17(3) . 2_655 ?
Ag05 Pt01 Ag03 178.56(2) . . ?
Ag05 Pt01 Ag03 63.49(3) 2_655 . ?
Ag05 Pt01 Ag03 178.56(2) 2_655 2_655 ?
Ag05 Pt01 Ag03 63.49(3) . 2_655 ?
Ag05 Pt01 Ag04 62.80(2) . 2_655 ?
Ag05 Pt01 Ag04 117.16(3) . . ?
Ag05 Pt01 Ag04 117.16(3) 2_655 2_655 ?
Ag05 Pt01 Ag04 62.80(2) 2_655 . ?
Ag05 Pt01 Ag05 116.73(4) . 2_655 ?
Ag05 Pt01 Ag06 65.05(3) 2_655 . ?
Ag05 Pt01 Ag06 65.05(3) . 2_655 ?
Ag05 Pt01 Ag06 61.97(3) 2_655 2_655 ?
Ag05 Pt01 Ag06 61.97(3) . . ?
Ag05 Pt01 Ag07 116.21(3) . . ?
Ag05 Pt01 Ag07 117.03(3) . 2_655 ?
Ag05 Pt01 Ag07 117.04(3) 2_655 . ?
Ag05 Pt01 Ag07 116.21(3) 2_655 2_655 ?
Ag06 Pt01 Ag02 65.05(2) 2_655 . ?
Ag06 Pt01 Ag02 65.05(2) . 2_655 ?
Ag06 Pt01 Ag02 117.18(3) . . ?
Ag06 Pt01 Ag02 117.18(3) 2_655 2_655 ?
Ag06 Pt01 Ag03 117.35(2) . . ?
Ag06 Pt01 Ag03 117.35(3) 2_655 2_655 ?
Ag06 Pt01 Ag03 115.95(3) . 2_655 ?
Ag06 Pt01 Ag03 115.95(3) 2_655 . ?
Ag06 Pt01 Ag04 117.28(3) . . ?
Ag06 Pt01 Ag04 117.28(3) 2_655 2_655 ?
Ag06 Pt01 Ag04 62.66(3) 2_655 . ?
Ag06 Pt01 Ag04 62.66(3) . 2_655 ?
Ag06 Pt01 Ag06 63.53(4) . 2_655 ?
Ag06 Pt01 Ag07 178.75(3) 2_655 . ?
Ag06 Pt01 Ag07 116.93(2) 2_655 2_655 ?
Ag06 Pt01 Ag07 116.94(2) . . ?
Ag06 Pt01 Ag07 178.74(3) . 2_655 ?
Ag07 Pt01 Ag04 63.76(3) 2_655 . ?
Ag07 Pt01 Ag04 116.30(3) . . ?
Ag07 Pt01 Ag04 116.30(3) 2_655 2_655 ?
Ag07 Pt01 Ag04 63.76(3) . 2_655 ?
Ag07 Pt01 Ag07 62.63(4) . 2_655 ?
Pt01 Ag02 Ag03 58.74(2) . 2_655 ?
Pt01 Ag02 Ag04 58.72(2) . . ?
Pt01 Ag02 Ag05 57.25(2) . . ?
Pt01 Ag02 Ag06 57.44(2) . 2_655 ?
Pt01 Ag02 Ag07 58.86(3) . 2_655 ?
Pt01 Ag02 Ag0D 145.75(4) . . ?
Pt01 Ag02 Ag0E 107.28(3) . . ?
Ag03 Ag02 Ag04 109.16(3) 2_655 . ?
Ag03 Ag02 Ag05 59.57(3) 2_655 . ?
Ag03 Ag02 Ag06 107.84(3) 2_655 2_655 ?
Ag03 Ag02 Ag07 60.31(3) 2_655 2_655 ?
Ag03 Ag02 Ag0D 91.62(3) 2_655 . ?
Ag03 Ag02 Ag0E 114.27(4) 2_655 . ?
Ag04 Ag02 Ag05 107.22(3) . . ?
Ag04 Ag02 Ag06 58.84(3) . 2_655 ?
Ag04 Ag02 Ag0D 127.17(4) . . ?
Ag04 Ag02 Ag0E 112.92(4) . . ?
Ag05 Ag02 Ag0D 124.88(4) . . ?
Ag05 Ag02 Ag0E 61.07(3) . . ?
Ag06 Ag02 Ag05 59.86(3) 2_655 . ?
Ag06 Ag02 Ag0D 156.77(4) 2_655 . ?
Ag06 Ag02 Ag0E 60.60(3) 2_655 . ?
Ag07 Ag02 Ag04 61.13(3) 2_655 . ?
Ag07 Ag02 Ag05 107.45(3) 2_655 . ?
Ag07 Ag02 Ag06 107.62(3) 2_655 2_655 ?
Ag07 Ag02 Ag0D 92.86(3) 2_655 . ?
Ag07 Ag02 Ag0E 166.13(4) 2_655 . ?
Ag0E Ag02 Ag0D 100.22(3) . . ?
S00K Ag02 Pt01 160.16(8) . . ?
S00K Ag02 Ag03 132.07(8) . 2_655 ?
S00K Ag02 Ag04 118.01(8) . . ?
S00K Ag02 Ag05 110.73(8) . . ?
S00K Ag02 Ag06 103.35(8) . 2_655 ?
S00K Ag02 Ag07 139.30(8) . 2_655 ?
S00K Ag02 Ag0D 53.45(8) . . ?
S00K Ag02 Ag0E 54.34(8) . . ?
Pt01 Ag03 Ag02 58.74(2) . 2_655 ?
Pt01 Ag03 Ag04 57.99(2) . . ?
Pt01 Ag03 Ag05 58.10(3) . 2_655 ?
Pt01 Ag03 Ag07 58.28(2) . 2_655 ?
Pt01 Ag03 Ag07 58.70(3) . . ?
Pt01 Ag03 Ag0A 111.38(3) . 2_655 ?
Pt01 Ag03 Ag0C 144.89(3) . 2_655 ?
Ag02 Ag03 Ag04 108.73(4) 2_655 . ?
Ag02 Ag03 Ag05 62.01(3) 2_655 2_655 ?
Ag02 Ag03 Ag07 107.77(4) 2_655 2_655 ?
Ag02 Ag03 Ag07 59.86(3) 2_655 . ?
Ag02 Ag03 Ag0A 170.01(4) 2_655 2_655 ?
Ag02 Ag03 Ag0C 92.97(3) 2_655 2_655 ?
Ag04 Ag03 Ag0A 63.69(3) . 2_655 ?
Ag04 Ag03 Ag0C 156.72(4) . 2_655 ?
Ag05 Ag03 Ag04 58.99(3) 2_655 . ?
Ag05 Ag03 Ag07 107.37(3) 2_655 2_655 ?
Ag05 Ag03 Ag0A 115.27(3) 2_655 2_655 ?
Ag05 Ag03 Ag0C 129.75(4) 2_655 2_655 ?
Ag07 Ag03 Ag04 59.90(3) 2_655 . ?
Ag07 Ag03 Ag04 107.75(3) . . ?
Ag07 Ag03 Ag05 109.01(4) . 2_655 ?
Ag07 Ag03 Ag07 59.52(3) . 2_655 ?
Ag07 Ag03 Ag0A 114.89(3) . 2_655 ?
Ag07 Ag03 Ag0A 63.16(3) 2_655 2_655 ?
Ag07 Ag03 Ag0C 122.10(4) 2_655 2_655 ?
Ag07 Ag03 Ag0C 90.15(3) . 2_655 ?
Ag0C Ag03 Ag0A 95.61(3) 2_655 2_655 ?
S00J Ag03 Pt01 162.10(7) . . ?
S00J Ag03 Ag02 138.85(7) . 2_655 ?
S00J Ag03 Ag04 105.58(7) . . ?
S00J Ag03 Ag05 122.06(9) . 2_655 ?
S00J Ag03 Ag07 108.74(8) . 2_655 ?
S00J Ag03 Ag07 128.15(9) . . ?
S00J Ag03 Ag0A 51.11(7) . 2_655 ?
S00J Ag03 Ag0C 51.15(7) . 2_655 ?
Pt01 Ag04 Ag02 58.47(2) . . ?
Pt01 Ag04 Ag03 57.75(2) . . ?
Pt01 Ag04 Ag05 58.32(2) . 2_655 ?
Pt01 Ag04 Ag06 58.51(3) . 2_655 ?
Pt01 Ag04 Ag07 58.10(3) . 2_655 ?
Pt01 Ag04 Ag08 143.78(4) . . ?
Pt01 Ag04 Ag0A 110.95(3) . 2_655 ?
Ag02 Ag04 Ag03 107.17(4) . . ?
Ag02 Ag04 Ag07 59.19(3) . 2_655 ?
Ag02 Ag04 Ag08 128.92(4) . . ?
Ag02 Ag04 Ag0A 114.58(3) . 2_655 ?
Ag03 Ag04 Ag08 122.89(4) . . ?
Ag03 Ag04 Ag0A 63.41(3) . 2_655 ?
Ag05 Ag04 Ag02 108.74(4) 2_655 . ?
Ag05 Ag04 Ag03 59.81(3) 2_655 . ?
Ag05 Ag04 Ag07 107.79(3) 2_655 2_655 ?
Ag05 Ag04 Ag08 89.59(3) 2_655 . ?
Ag05 Ag04 Ag0A 115.72(3) 2_655 2_655 ?
Ag06 Ag04 Ag02 62.09(3) 2_655 . ?
Ag06 Ag04 Ag03 107.18(3) 2_655 . ?
Ag06 Ag04 Ag05 59.12(3) 2_655 2_655 ?
Ag06 Ag04 Ag07 108.66(4) 2_655 2_655 ?
Ag06 Ag04 Ag08 91.95(3) 2_655 . ?
Ag06 Ag04 Ag0A 169.41(4) 2_655 2_655 ?
Ag07 Ag04 Ag03 59.60(3) 2_655 . ?
Ag07 Ag04 Ag08 157.81(4) 2_655 . ?
Ag07 Ag04 Ag0A 62.97(3) 2_655 2_655 ?
Ag08 Ag04 Ag0A 97.38(3) . 2_655 ?
S00G Ag04 Pt01 161.66(8) . . ?
S00G Ag04 Ag02 121.50(7) . . ?
S00G Ag04 Ag03 109.00(7) . . ?
S00G Ag04 Ag05 128.97(7) . 2_655 ?
S00G Ag04 Ag06 139.47(8) . 2_655 ?
S00G Ag04 Ag07 105.00(7) . 2_655 ?
S00G Ag04 Ag08 52.81(7) . . ?
S00G Ag04 Ag0A 51.12(7) . 2_655 ?
Pt01 Ag05 Ag02 57.55(2) . . ?
Pt01 Ag05 Ag03 58.41(3) . 2_655 ?
Pt01 Ag05 Ag04 58.88(2) . 2_655 ?
Pt01 Ag05 Ag06 57.59(2) . 2_655 ?
Pt01 Ag05 Ag06 59.13(3) . . ?
Pt01 Ag05 Ag0B 146.35(3) . 2_655 ?
Pt01 Ag05 Ag0E 106.25(3) . . ?
Ag02 Ag05 Ag0B 156.07(3) . 2_655 ?
Ag02 Ag05 Ag0E 59.52(3) . . ?
Ag03 Ag05 Ag02 58.42(3) 2_655 . ?
Ag03 Ag05 Ag06 107.05(4) 2_655 2_655 ?
Ag03 Ag05 Ag0B 127.58(4) 2_655 2_655 ?
Ag03 Ag05 Ag0E 111.88(3) 2_655 . ?
Ag04 Ag05 Ag02 107.64(3) 2_655 . ?
Ag04 Ag05 Ag03 61.20(3) 2_655 2_655 ?
Ag04 Ag05 Ag06 107.85(3) 2_655 2_655 ?
Ag04 Ag05 Ag0B 93.36(3) 2_655 2_655 ?
Ag04 Ag05 Ag0E 165.11(4) 2_655 . ?
Ag06 Ag05 Ag02 108.41(4) . . ?
Ag06 Ag05 Ag02 60.03(3) 2_655 . ?
Ag06 Ag05 Ag03 109.30(3) . 2_655 ?
Ag06 Ag05 Ag04 60.40(3) . 2_655 ?
Ag06 Ag05 Ag06 60.06(3) . 2_655 ?
Ag06 Ag05 Ag0B 124.79(4) 2_655 2_655 ?
Ag06 Ag05 Ag0B 91.72(3) . 2_655 ?
Ag06 Ag05 Ag0E 60.14(3) 2_655 . ?
Ag06 Ag05 Ag0E 114.25(4) . . ?
Ag0E Ag05 Ag0B 100.86(3) . 2_655 ?
S00M Ag05 Pt01 159.15(8) . . ?
S00M Ag05 Ag02 102.66(7) . . ?
S00M Ag05 Ag03 119.39(8) . 2_655 ?
S00M Ag05 Ag04 140.81(8) . 2_655 ?
S00M Ag05 Ag06 108.60(8) . 2_655 ?
S00M Ag05 Ag06 130.81(8) . . ?
S00M Ag05 Ag0B 53.50(7) . 2_655 ?
S00M Ag05 Ag0E 53.83(8) . . ?
Pt01 Ag06 Ag02 57.51(2) . 2_655 ?
Pt01 Ag06 Ag04 58.83(2) . 2_655 ?
Pt01 Ag06 Ag05 57.37(2) . 2_655 ?
Pt01 Ag06 Ag05 58.90(2) . . ?
Pt01 Ag06 Ag06 58.235(18) . 2_655 ?
Pt01 Ag06 Ag0E 106.67(3) . 2_655 ?
Pt01 Ag06 Ag0F 145.97(4) . 2_655 ?
Ag02 Ag06 Ag0E 59.80(3) 2_655 2_655 ?
Ag02 Ag06 Ag0F 124.46(3) 2_655 2_655 ?
Ag04 Ag06 Ag02 59.08(3) 2_655 2_655 ?
Ag04 Ag06 Ag05 107.62(4) 2_655 2_655 ?
Ag04 Ag06 Ag06 109.52(3) 2_655 2_655 ?
Ag04 Ag06 Ag0E 112.42(3) 2_655 2_655 ?
Ag04 Ag06 Ag0F 91.80(3) 2_655 2_655 ?
Ag05 Ag06 Ag02 60.11(3) 2_655 2_655 ?
Ag05 Ag06 Ag02 107.42(4) . 2_655 ?
Ag05 Ag06 Ag04 60.48(3) . 2_655 ?
Ag05 Ag06 Ag05 107.78(3) . 2_655 ?
Ag05 Ag06 Ag06 62.12(3) . 2_655 ?
Ag05 Ag06 Ag0E 165.51(4) . 2_655 ?
Ag05 Ag06 Ag0E 60.88(3) 2_655 2_655 ?
Ag05 Ag06 Ag0F 156.61(4) 2_655 2_655 ?
Ag05 Ag06 Ag0F 92.95(3) . 2_655 ?
Ag06 Ag06 Ag02 106.67(3) 2_655 2_655 ?
Ag06 Ag06 Ag05 57.82(3) 2_655 2_655 ?
Ag06 Ag06 Ag0E 112.91(5) 2_655 2_655 ?
Ag06 Ag06 Ag0F 128.25(3) 2_655 2_655 ?
Ag0E Ag06 Ag0F 100.09(3) 2_655 2_655 ?
S00N Ag06 Pt01 159.94(9) . . ?
S00N Ag06 Ag02 109.00(8) . 2_655 ?
S00N Ag06 Ag04 130.16(8) . 2_655 ?
S00N Ag06 Ag05 140.28(9) . . ?
S00N Ag06 Ag05 103.71(9) . 2_655 ?
S00N Ag06 Ag06 119.90(8) . 2_655 ?
S00N Ag06 Ag0E 54.19(8) . 2_655 ?
S00N Ag06 Ag0F 52.97(9) . 2_655 ?
Pt01 Ag07 Ag02 58.66(2) . 2_655 ?
Pt01 Ag07 Ag03 58.51(2) . . ?
Pt01 Ag07 Ag03 58.09(2) . 2_655 ?
Pt01 Ag07 Ag04 58.15(2) . 2_655 ?
Pt01 Ag07 Ag07 58.686(19) . 2_655 ?
Pt01 Ag07 Ag09 145.26(4) . 2_655 ?
Pt01 Ag07 Ag0A 112.04(3) . . ?
Ag02 Ag07 Ag03 59.82(3) 2_655 . ?
Ag02 Ag07 Ag03 108.28(4) 2_655 2_655 ?
Ag02 Ag07 Ag04 59.68(3) 2_655 2_655 ?
Ag02 Ag07 Ag07 108.79(3) 2_655 2_655 ?
Ag02 Ag07 Ag09 91.51(3) 2_655 2_655 ?
Ag02 Ag07 Ag0A 116.09(4) 2_655 . ?
Ag03 Ag07 Ag03 108.13(4) . 2_655 ?
Ag03 Ag07 Ag04 60.50(3) 2_655 2_655 ?
Ag03 Ag07 Ag04 107.62(4) . 2_655 ?
Ag03 Ag07 Ag09 156.63(4) 2_655 2_655 ?
Ag03 Ag07 Ag09 92.37(3) . 2_655 ?
Ag03 Ag07 Ag0A 64.15(3) 2_655 . ?
Ag03 Ag07 Ag0A 170.54(4) . . ?
Ag04 Ag07 Ag09 124.54(3) 2_655 2_655 ?
Ag04 Ag07 Ag0A 64.23(3) 2_655 . ?
Ag07 Ag07 Ag03 59.65(3) 2_655 2_655 ?
Ag07 Ag07 Ag03 60.83(3) 2_655 . ?
Ag07 Ag07 Ag04 108.34(3) 2_655 2_655 ?
Ag07 Ag07 Ag09 126.28(4) 2_655 2_655 ?
Ag07 Ag07 Ag0A 115.86(4) 2_655 . ?
Ag09 Ag07 Ag0A 96.35(3) 2_655 . ?
S00L Ag07 Pt01 162.80(8) . . ?
S00L Ag07 Ag02 129.02(8) . 2_655 ?
S00L Ag07 Ag03 105.85(8) . 2_655 ?
S00L Ag07 Ag03 138.12(8) . . ?
S00L Ag07 Ag04 110.09(8) . 2_655 ?
S00L Ag07 Ag07 120.94(7) . 2_655 ?
S00L Ag07 Ag09 50.89(7) . 2_655 ?
S00L Ag07 Ag0A 51.33(7) . . ?
Ag0B Ag08 Ag04 89.19(3) . . ?
Ag0B Ag08 Ag0F 60.66(3) . . ?
Ag0F Ag08 Ag04 87.33(3) . . ?
S00G Ag08 Ag04 49.41(6) . . ?
S00G Ag08 Ag0B 127.88(6) . . ?
S00G Ag08 Ag0F 130.73(8) . . ?
S00H Ag08 Ag04 110.88(8) . . ?
S00H Ag08 Ag0B 107.16(8) . . ?
S00H Ag08 Ag0F 52.05(8) . . ?
S00H Ag08 S00G 115.87(9) . . ?
S00P Ag08 Ag04 113.89(8) . . ?
S00P Ag08 Ag0B 52.56(8) . . ?
S00P Ag08 Ag0F 107.98(9) . . ?
S00P Ag08 S00G 110.61(11) . . ?
S00P Ag08 S00H 129.46(11) . . ?
Ag0C Ag09 Ag07 87.83(3) . 2_655 ?
Ag0C Ag09 Ag0D 61.37(3) . . ?
Ag0D Ag09 Ag07 85.83(3) . 2_655 ?
S00I Ag09 Ag07 110.75(7) . 2_655 ?
S00I Ag09 Ag0C 106.51(8) . . ?
S00I Ag09 Ag0D 51.01(8) . . ?
S00I Ag09 S00L 109.78(10) . 2_655 ?
S00L Ag09 Ag07 48.23(7) 2_655 2_655 ?
S00L Ag09 Ag0C 130.44(7) 2_655 . ?
S00L Ag09 Ag0D 123.51(8) 2_655 . ?
S00R Ag09 Ag07 111.63(7) . 2_655 ?
S00R Ag09 Ag0C 52.33(9) . . ?
S00R Ag09 Ag0D 109.33(9) . . ?
S00R Ag09 S00I 130.87(10) . . ?
S00R Ag09 S00L 116.63(11) . 2_655 ?
Ag03 Ag0A Ag04 52.90(2) 2_655 2_655 ?
Ag07 Ag0A Ag03 52.69(2) . 2_655 ?
Ag07 Ag0A Ag04 52.80(3) . 2_655 ?
S00G Ag0A Ag03 96.07(7) 2_655 2_655 ?
S00G Ag0A Ag04 47.55(7) 2_655 2_655 ?
S00G Ag0A Ag07 93.05(7) 2_655 . ?
S00J Ag0A Ag03 47.36(7) 2_655 2_655 ?
S00J Ag0A Ag04 92.93(8) 2_655 2_655 ?
S00J Ag0A Ag07 95.67(7) 2_655 . ?
S00J Ag0A S00G 116.12(10) 2_655 2_655 ?
S00L Ag0A Ag03 93.03(7) . 2_655 ?
S00L Ag0A Ag04 96.46(7) . 2_655 ?
S00L Ag0A Ag07 47.96(7) . . ?
S00L Ag0A S00G 116.60(9) . 2_655 ?
S00L Ag0A S00J 115.55(10) . 2_655 ?
P00S Ag0A Ag03 148.72(8) . 2_655 ?
P00S Ag0A Ag04 146.75(9) . 2_655 ?
P00S Ag0A Ag07 151.71(10) . . ?
P00S Ag0A S00G 99.39(11) . 2_655 ?
P00S Ag0A S00J 101.36(10) . 2_655 ?
P00S Ag0A S00L 103.92(12) . . ?
Ag08 Ag0B Ag05 87.76(3) . 2_655 ?
Ag08 Ag0B Ag0F 60.46(3) . . ?
Ag0F Ag0B Ag05 88.64(3) . 2_655 ?
S00M Ag0B Ag05 51.07(7) 2_655 2_655 ?
S00M Ag0B Ag08 132.71(8) 2_655 . ?
S00M Ag0B Ag0F 128.36(8) 2_655 . ?
S00P Ag0B Ag05 110.98(8) . 2_655 ?
S00P Ag0B Ag08 51.91(7) . . ?
S00P Ag0B Ag0F 107.21(7) . . ?
S00P Ag0B S00M 116.14(11) . 2_655 ?
S00P Ag0B S00Q 128.45(11) . . ?
S00Q Ag0B Ag05 113.92(9) . 2_655 ?
S00Q Ag0B Ag08 106.00(7) . . ?
S00Q Ag0B Ag0F 51.34(7) . . ?
S00Q Ag0B S00M 111.29(11) . 2_655 ?
Ag09 Ag0C Ag03 89.49(3) . 2_655 ?
Ag09 Ag0C Ag0D 60.65(3) . . ?
Ag0D Ag0C Ag03 84.17(3) . 2_655 ?
S00J Ag0C Ag03 47.82(7) 2_655 2_655 ?
S00J Ag0C Ag09 127.19(8) 2_655 . ?
S00J Ag0C Ag0D 126.46(8) 2_655 . ?
S00O Ag0C Ag03 106.77(8) . 2_655 ?
S00O Ag0C Ag09 106.61(8) . . ?
S00O Ag0C Ag0D 51.36(8) . . ?
S00O Ag0C S00J 113.89(11) . 2_655 ?
S00O Ag0C S00R 131.54(11) . . ?
S00R Ag0C Ag03 114.81(8) . 2_655 ?
S00R Ag0C Ag09 52.24(8) . . ?
S00R Ag0C Ag0D 108.58(8) . . ?
S00R Ag0C S00J 112.21(11) . 2_655 ?
Ag02 Ag0D Ag0C 90.98(3) . . ?
Ag09 Ag0D Ag02 89.76(3) . . ?
Ag09 Ag0D Ag0C 57.98(3) . . ?
S00I Ag0D Ag02 112.53(7) . . ?
S00I Ag0D Ag09 51.45(7) . . ?
S00I Ag0D Ag0C 103.81(8) . . ?
S00I Ag0D S00K 116.01(10) . . ?
S00I Ag0D S00O 126.25(11) . . ?
S00K Ag0D Ag02 51.57(6) . . ?
S00K Ag0D Ag09 134.30(8) . . ?
S00K Ag0D Ag0C 132.73(7) . . ?
S00O Ag0D Ag02 113.69(7) . . ?
S00O Ag0D Ag09 103.22(9) . . ?
S00O Ag0D Ag0C 50.32(8) . . ?
S00O Ag0D S00K 113.62(12) . . ?
Ag02 Ag0E Ag05 59.41(3) . . ?
Ag02 Ag0E Ag06 59.60(3) . 2_655 ?
Ag06 Ag0E Ag05 58.98(3) 2_655 . ?
S00K Ag0E Ag02 53.84(7) . . ?
S00K Ag0E Ag05 108.73(8) . . ?
S00K Ag0E Ag06 102.12(8) . 2_655 ?
S00K Ag0E S00N 119.44(11) . 2_655 ?
S00M Ag0E Ag02 101.65(8) . . ?
S00M Ag0E Ag05 52.71(7) . . ?
S00M Ag0E Ag06 106.54(7) . 2_655 ?
S00M Ag0E S00K 121.46(11) . . ?
S00M Ag0E S00N 118.70(11) . 2_655 ?
S00N Ag0E Ag02 107.93(8) 2_655 . ?
S00N Ag0E Ag05 101.35(7) 2_655 . ?
S00N Ag0E Ag06 53.21(7) 2_655 2_655 ?
Ag08 Ag0F Ag06 88.64(3) . 2_655 ?
Ag08 Ag0F Ag0B 58.88(3) . . ?
Ag0B Ag0F Ag06 86.59(3) . 2_655 ?
S00H Ag0F Ag06 114.19(8) . 2_655 ?
S00H Ag0F Ag08 51.25(8) . . ?
S00H Ag0F Ag0B 104.82(9) . . ?
S00H Ag0F S00N 112.39(10) . 2_655 ?
S00N Ag0F Ag06 50.97(7) 2_655 2_655 ?
S00N Ag0F Ag08 128.86(8) 2_655 . ?
S00N Ag0F Ag0B 131.84(7) 2_655 . ?
S00Q Ag0F Ag06 111.09(8) . 2_655 ?
S00Q Ag0F Ag08 105.13(10) . . ?
S00Q Ag0F Ag0B 51.97(9) . . ?
S00Q Ag0F S00H 126.91(12) . . ?
S00Q Ag0F S00N 117.17(12) . 2_655 ?
Ag04 S00G Ag08 77.78(9) . . ?
Ag04 S00G Ag0A 81.33(8) . 2_655 ?
Ag08 S00G Ag0A 139.42(10) . 2_655 ?
C015 S00G Ag04 108.8(4) . . ?
C015 S00G Ag08 126.1(4) . . ?
C015 S00G Ag0A 93.4(4) . 2_655 ?
Ag08 S00H Ag0F 76.69(8) . . ?
C018 S00H Ag08 99.9(3) . . ?
C018 S00H Ag0F 110.2(3) . . ?
Ag0D S00I Ag09 77.54(8) . . ?
C01H S00I Ag09 106.1(4) . . ?
C01H S00I Ag0D 110.5(4) . . ?
Ag03 S00J Ag0A 81.53(9) . 2_655 ?
Ag03 S00J Ag0C 81.04(9) . 2_655 ?
Ag0C S00J Ag0A 140.29(14) 2_655 2_655 ?
C01A S00J Ag03 107.6(5) . . ?
C01A S00J Ag0A 96.6(4) . 2_655 ?
C01A S00J Ag0C 122.6(4) . 2_655 ?
Ag02 S00K Ag0D 74.98(9) . . ?
Ag02 S00K Ag0E 71.81(7) . . ?
Ag0E S00K Ag0D 131.05(12) . . ?
C014 S00K Ag02 102.5(3) . . ?
C014 S00K Ag0D 113.8(3) . . ?
C014 S00K Ag0E 107.8(3) . . ?
Ag07 S00L Ag09 80.88(10) . 2_655 ?
Ag07 S00L Ag0A 80.71(9) . . ?
Ag09 S00L Ag0A 141.84(13) 2_655 . ?
C01Z S00L Ag07 109.1(3) . . ?
C01Z S00L Ag09 119.9(4) . 2_655 ?
C01Z S00L Ag0A 97.7(4) . . ?
Ag05 S00M Ag0B 75.43(8) . 2_655 ?
Ag05 S00M Ag0E 73.47(9) . . ?
Ag0E S00M Ag0B 134.40(13) . 2_655 ?
C01C S00M Ag05 102.2(4) . . ?
C01C S00M Ag0B 112.1(4) . 2_655 ?
C01C S00M Ag0E 106.4(4) . . ?
Ag06 S00N Ag0E 72.60(9) . 2_655 ?
Ag06 S00N Ag0F 76.06(10) . 2_655 ?
Ag0E S00N Ag0F 133.04(14) 2_655 2_655 ?
C01G S00N Ag06 105.5(4) . . ?
C01G S00N Ag0E 104.6(5) . 2_655 ?
C01G S00N Ag0F 117.1(5) . 2_655 ?
Ag0C S00O Ag0D 78.32(10) . . ?
C01P S00O Ag0C 103.6(4) . . ?
C01P S00O Ag0D 110.0(5) . . ?
Ag08 S00P Ag0B 75.53(10) . . ?
C01X S00P Ag08 107.4(4) . . ?
C01X S00P Ag0B 110.3(4) . . ?
Ag0F S00Q Ag0B 76.70(10) . . ?
C01S S00Q Ag0B 109.2(5) . . ?
C01S S00Q Ag0F 105.1(4) . . ?
Ag09 S00R Ag0C 75.43(10) . . ?
C01F S00R Ag09 108.2(4) . . ?
C01F S00R Ag0C 106.5(4) . . ?
C01R P00S Ag0A 110.4(5) . . ?
C01R P00S C024 104.1(8) . . ?
C024 P00S Ag0A 114.7(7) . . ?
C02B P00S Ag0A 114.7(5) . . ?
C02B P00S C01R 105.3(7) . . ?
C02B P00S C024 106.6(8) . . ?
C022 P00T C01D 111.2(6) . . ?
C022 P00T C026 111.2(6) . . ?
C026 P00T C01D 105.6(7) . . ?
C02R P00T C01D 111.1(7) . . ?
C02R P00T C022 106.4(7) . . ?
C02R P00T C026 111.5(8) . . ?
C018 C011 C014 120.0 . . ?
C011 C018 S00H 120.9(4) . . ?
C01J C018 S00H 119.1(4) . . ?
C01J C018 C011 120.0 . . ?
C01N C01J C018 120.0 . . ?
C01J C01N S00U 121.2(4) . . ?
C01B C01N S00U 118.8(4) . . ?
C01B C01N C01J 120.0 . . ?
C01N C01B C014 120.0 . . ?
C011 C014 S00K 119.5(4) . . ?
C01B C014 S00K 120.3(4) . . ?
C01B C014 C011 120.0 . . ?
C015 C013 C01H 122.0(10) . . ?
C013 C015 S00G 122.6(8) . . ?
C013 C015 C01O 119.5(10) . . ?
C01O C015 S00G 117.3(9) . . ?
C01A C016 C01X 120.5(13) . . ?
C01H C017 C01M 121.0(11) . . ?
C01C C019 C01U 118.9(13) . . ?
C016 C01A S00J 121.5(10) . . ?
C016 C01A C01T 120.8(12) . . ?
C01T C01A S00J 117.3(11) . . ?
C019 C01C S00M 119.9(11) . . ?
C019 C01C C01E 119.8(13) . . ?
C01E C01C S00M 120.2(10) . . ?
C01Q C01D P00T 120.7(11) . . ?
C02C C01D P00T 116.5(12) . . ?
C02C C01D C01Q 122.4(14) . . ?
C01P C01E C01C 120.1(13) . . ?
C01I C01G S00N 120.6(10) . . ?
C01V C01G S00N 118.3(11) . . ?
C01V C01G C01I 120.9(12) . . ?
C013 C01H S00I 123.7(9) . . ?
C017 C01H S00I 117.8(9) . . ?
C017 C01H C013 118.2(11) . . ?
C01G C01I C01S 120.4(12) . . ?
C01P C01K C01U 118.5(12) . . ?
C017 C01M S00W 122.4(10) . . ?
C017 C01M C01O 120.9(11) . . ?
C01O C01M S00W 116.6(10) . . ?
C015 C01O C01M 118.3(11) . . ?
C01E C01P S00O 120.4(11) . . ?
C01K C01P S00O 119.3(11) . . ?
C01K C01P C01E 120.3(13) . . ?
C02G C01Q C01D 117.5(14) . . ?
C01Y C01R P00S 124.1(12) . . ?
C01Y C01R C02I 120.0(14) . . ?
C02I C01R P00S 115.8(11) . . ?
C01I C01S S00Q 121.4(11) . . ?
C023 C01S S00Q 119.3(11) . . ?
C023 C01S C01I 119.0(13) . . ?
C01A C01T C029 119.0(14) . . ?
C019 C01U S00V 119.9(12) . . ?
C01K C01U S00V 117.8(11) . . ?
C01K C01U C019 122.3(12) . . ?
C01G C01V C02H 119.5(13) . . ?
C029 C01W C01X 120.1(13) . . ?
C016 C01X S00P 122.1(10) . . ?
C01W C01X S00P 119.2(10) . . ?
C01W C01X C016 118.5(13) . . ?
C01R C01Y C02F 118.6(15) . . ?
C02G C021 C02J 118.8(15) . . ?
C02K C022 P00T 122.6(5) . . ?
C02K C022 C02D 120.0 . . ?
C02D C022 P00T 117.4(5) . . ?
C02X C02K C022 120.0 . . ?
C02A C02X C02K 120.0 . . ?
C02X C02A C020 120.0 . . ?
C02D C020 C02A 120.0 . . ?
C020 C02D C022 120.0 . . ?
C01S C023 C02H 121.2(13) . . ?
C02N C024 P00S 116.0(16) . . ?
C02N C024 C02V 125(2) . . ?
C02V C024 P00S 119.2(17) . . ?
C02O C025 C02F 122.5(16) . . ?
C48 C026 P00T 121.4(9) . . ?
C48 C026 C02U 120.0 . . ?
C02U C026 P00T 118.2(9) . . ?
C105 C48 C026 120.0 . . ?
C48 C105 C76 120.0 . . ?
C0AA C76 C105 120.0 . . ?
C76 C0AA C02U 120.0 . . ?
C0AA C02U C026 120.0 . . ?
C02B C027 C02P 120.0 . . ?
C027 C02B P00S 117.4(7) . . ?
C02S C02B P00S 122.5(7) . . ?
C02S C02B C027 120.0 . . ?
C02B C02S C02Z 120.0 . . ?
C20 C02Z C02S 120.0 . . ?
C02P C20 C02Z 120.0 . . ?
C20 C02P C027 120.0 . . ?
C02R C028 C02W 120.0 . . ?
C028 C02R P00T 122.7(9) . . ?
C028 C02R C78 120.0 . . ?
C78 C02R P00T 117.3(9) . . ?
C95 C78 C02R 120.0 . . ?
C98 C95 C78 120.0 . . ?
C95 C98 C02W 120.0 . . ?
C98 C02W C028 120.0 . . ?
C01T C029 S00X 119.2(12) . . ?
C01W C029 S00X 119.7(11) . . ?
C01W C029 C01T 121.1(13) . . ?
C02J C02C C01D 119.4(15) . . ?
C025 C02F C01Y 119.0(16) . . ?
C01Q C02G C021 122.1(15) . . ?
C01V C02H S00Y 118.7(12) . . ?
C023 C02H S00Y 122.5(12) . . ?
C023 C02H C01V 118.6(13) . . ?
C02O C02I C01R 118.3(15) . . ?
C02C C02J C021 119.8(14) . . ?
C024 C02N C031 120(2) . . ?
C025 C02O C02I 121.2(16) . . ?
C024 C02V C033 117(2) . . ?
C8 C031 C02N 121(2) . . ?
C8 C033 C02V 116(2) . . ?
C035 C036 S010 119.1(6) . . ?
C035 C036 C02Q 120.0 . . ?
C02Q C036 S010 120.5(6) . . ?
C01Z C035 C036 120.0 . . ?
C035 C01Z S00L 118.3(5) . . ?
C035 C01Z C012 120.0 . . ?
C012 C01Z S00L 121.0(5) . . ?
C01F C012 C01Z 120.0 . . ?
C012 C01F S00R 123.5(5) . . ?
C012 C01F C02Q 120.0 . . ?
C02Q C01F S00R 116.1(5) . . ?
C01F C02Q C036 120.0 . . ?
C4 P1 C2AA 107.6(14) . . ?
C17 P1 C4 115.9(14) . . ?
C17 P1 C49 104.2(14) . . ?
C17 P1 C2AA 112.1(14) . . ?
C49 P1 C4 110.0(14) . . ?
C49 P1 C2AA 106.5(14) . . ?
C7 C4 P1 118.4(18) . . ?
C7 C4 C47 120.0 . . ?
C47 C4 P1 121.5(18) . . ?
C4 C7 C1AA 120.0 . . ?
C32 C1AA C7 120.0 . . ?
C1AA C32 C33 120.0 . . ?
C47 C33 C32 120.0 . . ?
C33 C47 C4 120.0 . . ?
C96 C92 C140 120.0 . . ?
C17 C96 C92 120.0 . . ?
C96 C17 P1 118.3(18) . . ?
C96 C17 C132 120.0 . . ?
C132 C17 P1 121.5(18) . . ?
C131 C132 C17 120.0 . . ?
C132 C131 C140 120.0 . . ?
C131 C140 C92 120.0 . . ?
C031 C8 C033 121(2) . . ?
C29 C31 C16 120.0 . . ?
C49 C29 C31 120.0 . . ?
C29 C49 P1 119.9(18) . . ?
C75 C49 P1 120.0(18) . . ?
C75 C49 C29 120.0 . . ?
C49 C75 C93 120.0 . . ?
C75 C93 C16 120.0 . . ?
C93 C16 C31 120.0 . . ?
C11 C141 C61 120.0 . . ?
C2AA C11 C141 120.0 . . ?
C11 C2AA P1 120.3(18) . . ?
C11 C2AA C119 120.0 . . ?
C119 C2AA P1 118.9(18) . . ?
C3AA C119 C2AA 120.0 . . ?
C119 C3AA C61 120.0 . . ?
C3AA C61 C141 120.0 . . ?

loop_
_geom_bond_atom_site_label_1
_geom_bond_atom_site_label_2
_geom_bond_distance
_geom_bond_site_symmetry_2
_geom_bond_publ_flag
Pt01 Ag02 2.7510(7) 2_655 ?
Pt01 Ag02 2.7511(7) . ?
Pt01 Ag03 2.7509(9) 2_655 ?
Pt01 Ag03 2.7509(9) . ?
Pt01 Ag04 2.7581(8) . ?
Pt01 Ag04 2.7582(8) 2_655 ?
Pt01 Ag05 2.7419(9) . ?
Pt01 Ag05 2.7420(9) 2_655 ?
Pt01 Ag06 2.7488(10) 2_655 ?
Pt01 Ag06 2.7487(10) . ?
Pt01 Ag07 2.7566(10) 2_655 ?
Pt01 Ag07 2.7566(10) . ?
Ag02 Ag03 2.8553(12) 2_655 ?
Ag02 Ag04 2.8708(12) . ?
Ag02 Ag05 2.9596(12) . ?
Ag02 Ag06 2.9572(12) 2_655 ?
Ag02 Ag07 2.8563(12) 2_655 ?
Ag02 Ag0D 3.1048(11) . ?
Ag02 Ag0E 2.9631(13) . ?
Ag02 S00K 2.518(3) . ?
Ag03 Ag04 2.9299(11) . ?
Ag03 Ag05 2.8901(12) 2_655 ?
Ag03 Ag07 2.9034(11) 2_655 ?
Ag03 Ag07 2.8693(12) . ?
Ag03 Ag0A 3.2849(12) 2_655 ?
Ag03 Ag0C 3.2568(12) 2_655 ?
Ag03 S00J 2.443(3) . ?
Ag04 Ag05 2.8657(11) 2_655 ?
Ag04 Ag06 2.8635(12) 2_655 ?
Ag04 Ag07 2.9124(12) 2_655 ?
Ag04 Ag08 3.1633(12) . ?
Ag04 Ag0A 3.2930(13) 2_655 ?
Ag04 S00G 2.458(3) . ?
Ag05 Ag06 2.8266(11) . ?
Ag05 Ag06 2.9521(12) 2_655 ?
Ag05 Ag0B 3.1069(13) 2_655 ?
Ag05 Ag0E 3.0091(12) . ?
Ag05 S00M 2.497(3) . ?
Ag06 Ag06 2.8941(15) 2_655 ?
Ag06 Ag0E 2.9872(12) 2_655 ?
Ag06 Ag0F 3.1320(13) 2_655 ?
Ag06 S00N 2.507(3) . ?
Ag07 Ag07 2.8653(16) 2_655 ?
Ag07 Ag09 3.2449(12) 2_655 ?
Ag07 Ag0A 3.2570(12) . ?
Ag07 S00L 2.451(3) . ?
Ag08 Ag0B 3.0287(12) . ?
Ag08 Ag0F 3.0779(15) . ?
Ag08 S00G 2.578(3) . ?
Ag08 S00H 2.467(3) . ?
Ag08 S00P 2.462(3) . ?
Ag09 Ag0C 3.0167(13) . ?
Ag09 Ag0D 3.1012(14) . ?
Ag09 S00I 2.484(3) . ?
Ag09 S00L 2.550(3) 2_655 ?
Ag09 S00R 2.464(3) . ?
Ag0A S00G 2.593(3) 2_655 ?
Ag0A S00J 2.585(3) 2_655 ?
Ag0A S00L 2.577(3) . ?
Ag0A P00S 2.520(4) . ?
Ag0B Ag0F 3.0841(13) . ?
Ag0B S00M 2.580(3) 2_655 ?
Ag0B S00P 2.484(4) . ?
Ag0B S00Q 2.496(4) . ?
Ag0C Ag0D 3.1227(13) . ?
Ag0C S00J 2.567(3) 2_655 ?
Ag0C S00O 2.454(4) . ?
Ag0C S00R 2.467(4) . ?
Ag0D S00I 2.469(3) . ?
Ag0D S00K 2.582(4) . ?
Ag0D S00O 2.491(3) . ?
Ag0E S00K 2.534(3) . ?
Ag0E S00M 2.534(3) . ?
Ag0E S00N 2.539(4) 2_655 ?
Ag0F S00H 2.494(3) . ?
Ag0F S00N 2.576(4) 2_655 ?
Ag0F S00Q 2.475(3) . ?
S00G C015 1.782(10) . ?
S00H C018 1.788(6) . ?
S00I C01H 1.765(12) . ?
S00J C01A 1.790(13) . ?
S00K C014 1.784(6) . ?
S00L C01Z 1.801(7) . ?
S00M C01C 1.787(14) . ?
S00N C01G 1.780(13) . ?
S00O C01P 1.790(14) . ?
S00P C01X 1.784(15) . ?
S00Q C01S 1.790(15) . ?
S00R C01F 1.777(8) . ?
P00S C01R 1.831(14) . ?
P00S C024 1.84(2) . ?
P00S C02B 1.831(10) . ?
P00T C01D 1.814(15) . ?
P00T C022 1.780(7) . ?
P00T C026 1.802(10) . ?
P00T C02R 1.739(12) . ?
S00U C01N 1.768(6) . ?
S00V C01U 1.785(14) . ?
S00W C01M 1.784(12) . ?
S00X C029 1.794(15) . ?
S00Y C02H 1.766(14) . ?
S010 C036 1.827(10) . ?
C011 C018 1.3900 . ?
C011 C014 1.3900 . ?
C018 C01J 1.3900 . ?
C01J C01N 1.3900 . ?
C01N C01B 1.3900 . ?
C01B C014 1.3900 . ?
C013 C015 1.371(16) . ?
C013 C01H 1.398(15) . ?
C015 C01O 1.400(16) . ?
C016 C01A 1.38(2) . ?
C016 C01X 1.400(19) . ?
C017 C01H 1.371(17) . ?
C017 C01M 1.374(19) . ?
C019 C01C 1.362(19) . ?
C019 C01U 1.39(2) . ?
C01A C01T 1.378(19) . ?
C01C C01E 1.414(19) . ?
C01D C01Q 1.38(2) . ?
C01D C02C 1.38(2) . ?
C01E C01P 1.38(2) . ?
C01G C01I 1.381(19) . ?
C01G C01V 1.36(2) . ?
C01I C01S 1.407(18) . ?
C01K C01P 1.378(19) . ?
C01K C01U 1.38(2) . ?
C01M C01O 1.404(18) . ?
C01Q C02G 1.38(2) . ?
C01R C01Y 1.38(2) . ?
C01R C02I 1.39(2) . ?
C01S C023 1.37(2) . ?
C01T C029 1.39(2) . ?
C01V C02H 1.43(2) . ?
C01W C01X 1.40(2) . ?
C01W C029 1.37(2) . ?
C01Y C02F 1.39(2) . ?
C021 C02G 1.39(2) . ?
C021 C02J 1.41(2) . ?
C022 C02K 1.3900 . ?
C022 C02D 1.3900 . ?
C02K C02X 1.3900 . ?
C02X C02A 1.3900 . ?
C02A C020 1.3900 . ?
C020 C02D 1.3900 . ?
C023 C02H 1.40(2) . ?
C024 C02N 1.36(3) . ?
C024 C02V 1.36(3) . ?
C025 C02F 1.36(2) . ?
C025 C02O 1.30(2) . ?
C026 C48 1.3900 . ?
C026 C02U 1.3900 . ?
C48 C105 1.3900 . ?
C105 C76 1.3900 . ?
C76 C0AA 1.3900 . ?
C0AA C02U 1.3900 . ?
C027 C02B 1.3900 . ?
C027 C02P 1.3900 . ?
C02B C02S 1.3900 . ?
C02S C02Z 1.3900 . ?
C02Z C20 1.3900 . ?
C20 C02P 1.3900 . ?
C028 C02R 1.3900 . ?
C028 C02W 1.3900 . ?
C02R C78 1.3900 . ?
C78 C95 1.3900 . ?
C95 C98 1.3900 . ?
C98 C02W 1.3900 . ?
C02C C02J 1.37(2) . ?
C02I C02O 1.38(2) . ?
C02N C031 1.39(3) . ?
C02V C033 1.49(3) . ?
C031 C8 1.35(3) . ?
C033 C8 1.47(3) . ?
C036 C035 1.3900 . ?
C036 C02Q 1.3900 . ?
C035 C01Z 1.3900 . ?
C01Z C012 1.3900 . ?
C012 C01F 1.3900 . ?
C01F C02Q 1.3900 . ?
P1 C4 1.807(9) . ?
P1 C17 1.797(7) . ?
P1 C49 1.798(7) . ?
P1 C2AA 1.821(9) . ?
C4 C7 1.3900 . ?
C4 C47 1.3900 . ?
C7 C1AA 1.3900 . ?
C1AA C32 1.3900 . ?
C32 C33 1.3900 . ?
C33 C47 1.3900 . ?
C92 C96 1.3900 . ?
C92 C140 1.3900 . ?
C96 C17 1.3900 . ?
C17 C132 1.3900 . ?
C132 C131 1.3900 . ?
C131 C140 1.3900 . ?
C31 C29 1.3900 . ?
C31 C16 1.3900 . ?
C29 C49 1.3900 . ?
C49 C75 1.3900 . ?
C75 C93 1.3900 . ?
C93 C16 1.3900 . ?
C141 C11 1.3900 . ?
C141 C61 1.3900 . ?
C11 C2AA 1.3900 . ?
C2AA C119 1.3900 . ?
C119 C3AA 1.3900 . ?
C3AA C61 1.3900 . ?
